data_7242403
loop_
_publ_author_name
'Tseng, Tien-Wen'
'Luo, Tzuoo-Tsair'
'Kan, Shou-Ju'
'Nguyen, Doan Duy-An'

_publ_section_title
;
 Auxiliary ligand-modulated trisimidazole-based coordination polymers:
 syntheses, structures and photoluminescence properties
;
_journal_issue 19
_journal_name_full CrystEngComm
_journal_page_first 3434
_journal_page_last 3443
_journal_paper_doi 10.1039/D1CE00068C
_journal_volume 23
_journal_year 2021
_chemical_formula_sum 'C117 H122 N30 O54 S5 Zn5'
_chemical_formula_weight 3299.59
_space_group_crystal_system monoclinic
_space_group_IT_number 15
_space_group_name_Hall '-C 2yc'
_space_group_name_H-M_alt 'C 1 2/c 1'
_atom_sites_solution_hydrogens mixed
_audit_creation_method SHELXL-2018/3
_audit_update_record
;
2021-01-13 deposited with the CCDC.	2021-03-11 downloaded from the CCDC.
;
_cell_angle_alpha 90
_cell_angle_beta 131.77(3)
_cell_angle_gamma 90
_cell_formula_units_Z 8
_cell_length_a 56.682(11)
_cell_length_b 16.357(3)
_cell_length_c 38.802(8)
_cell_measurement_reflns_used 9964
_cell_measurement_temperature 293(2)
_cell_measurement_theta_max 24.02
_cell_measurement_theta_min 2.19
_cell_volume 26831(15)
_computing_cell_refinement 'Bruker SAINT'
_computing_data_collection 'Bruker APEX-II CCD'
_computing_data_reduction 'Bruker SAINT'
_computing_structure_refinement 'SHELXL-2018/3 (Sheldrick, 2018)'
_computing_structure_solution 'SHELXS-97 (Sheldrick 2008)'
_diffrn_ambient_temperature 293(2)
_diffrn_measured_fraction_theta_full 1.000
_diffrn_measured_fraction_theta_max 0.998
_diffrn_measurement_device_type 'D8 Venture'
_diffrn_radiation_type MoK\a
_diffrn_radiation_wavelength 0.71073
_diffrn_reflns_av_R_equivalents 0.0798
_diffrn_reflns_av_unetI/netI 0.0410
_diffrn_reflns_Laue_measured_fraction_full 1.000
_diffrn_reflns_Laue_measured_fraction_max 0.998
_diffrn_reflns_limit_h_max 72
_diffrn_reflns_limit_h_min -72
_diffrn_reflns_limit_k_max 20
_diffrn_reflns_limit_k_min -20
_diffrn_reflns_limit_l_max 49
_diffrn_reflns_limit_l_min -49
_diffrn_reflns_number 365263
_diffrn_reflns_point_group_measured_fraction_full 1.000
_diffrn_reflns_point_group_measured_fraction_max 0.998
_diffrn_reflns_theta_full 25.242
_diffrn_reflns_theta_max 27.165
_diffrn_reflns_theta_min 0.963
_exptl_absorpt_coefficient_mu 1.065
_exptl_absorpt_correction_T_max 0.9705
_exptl_absorpt_correction_T_min 0.9057
_exptl_absorpt_correction_type multi-scan
_exptl_absorpt_process_details 'SADABS 2014/5'
_exptl_crystal_colour colourless
_exptl_crystal_density_diffrn 1.634
_exptl_crystal_description prism
_exptl_crystal_F_000 13568
_exptl_crystal_size_max 0.120
_exptl_crystal_size_mid 0.060
_exptl_crystal_size_min 0.010
_refine_diff_density_max 2.678
_refine_diff_density_min -1.910
_refine_diff_density_rms 0.133
_refine_ls_extinction_coef 0.000011(7)
_refine_ls_extinction_expression Fc^*^=kFc[1+0.001xFc^2^\l^3^/sin(2\q)]^-1/4^
_refine_ls_extinction_method 'SHELXL-2018/3 (Sheldrick 2018)'
_refine_ls_goodness_of_fit_ref 1.043
_refine_ls_hydrogen_treatment mixed
_refine_ls_matrix_type full
_refine_ls_number_parameters 2063
_refine_ls_number_reflns 29721
_refine_ls_number_restraints 89
_refine_ls_restrained_S_all 1.055
_refine_ls_R_factor_all 0.0732
_refine_ls_R_factor_gt 0.0566
_refine_ls_shift/su_max 0.008
_refine_ls_shift/su_mean 0.000
_refine_ls_structure_factor_coef Fsqd
_refine_ls_weighting_details 'w=1/[\s^2^(Fo^2^)+(0.0839P)^2^+191.1966P] where P=(Fo^2^+2Fc^2^)/3'
_refine_ls_weighting_scheme calc
_refine_ls_wR_factor_gt 0.1548
_refine_ls_wR_factor_ref 0.1692
_reflns_Friedel_coverage 0.000
_reflns_number_gt 23580
_reflns_number_total 29721
_reflns_threshold_expression 'I > 2\s(I)'
_cod_data_source_file d1ce00068c2.cif
_cod_data_source_block shelx_CCDC2
_cod_depositor_comments 'Adding full bibliography for 7242400--7242404.cif.'
_cod_original_cell_volume 26830(13)
_cod_original_sg_symbol_H-M 'C 2/c'
_cod_database_code 7242403
_shelx_shelxl_version_number 2018/3
_shelx_space_group_comment
;
The symmetry employed for this shelxl refinement is uniquely defined
by the following loop, which should always be used as a source of
symmetry information in preference to the above space-group names.
They are only intended as comments.
;
_shelx_estimated_absorpt_t_min 0.883
_shelx_estimated_absorpt_t_max 0.989

loop_
_space_group_symop_operation_xyz
'x, y, z'
'-x, y, -z+1/2'
'x+1/2, y+1/2, z'
'-x+1/2, y+1/2, -z+1/2'
'-x, -y, -z'
'x, -y, z-1/2'
'-x+1/2, -y+1/2, -z'
'x+1/2, -y+1/2, z-1/2'

loop_
_atom_site_label
_atom_site_type_symbol
_atom_site_fract_x
_atom_site_fract_y
_atom_site_fract_z
_atom_site_U_iso_or_equiv
_atom_site_adp_type
_atom_site_occupancy
_atom_site_site_symmetry_order
_atom_site_calc_flag
_atom_site_refinement_flags_posn
_atom_site_refinement_flags_adp
_atom_site_refinement_flags_occupancy
_atom_site_disorder_assembly
_atom_site_disorder_group
Zn1 Zn 0.19277(2) 0.52733(3) 0.75564(2) 0.01326(10) Uani 1 1 d D . . . .
Zn2 Zn 0.39235(2) 0.98545(2) 0.98455(2) 0.01160(10) Uani 1 1 d . . . . .
Zn3 Zn 0.41189(2) 0.55117(3) 0.74537(2) 0.01307(10) Uani 1 1 d . . . . .
Zn4 Zn 0.20231(2) 0.98822(2) 0.50728(2) 0.01074(9) Uani 1 1 d D . . . .
Zn5 Zn 0.000000 1.000000 0.500000 0.01561(13) Uani 1 2 d S . P . .
Zn6 Zn 0.000000 1.43677(4) 0.250000 0.02377(16) Uani 1 2 d S T P . .
S1 S 0.07103(2) 0.56555(6) 0.60722(3) 0.0185(2) Uani 1 1 d . . . . .
S2 S 0.32984(2) 0.55840(5) 0.89738(3) 0.01444(18) Uani 1 1 d . . . . .
S5 S -0.12307(3) 1.42541(7) 0.10480(4) 0.0272(2) Uani 1 1 d . . . . .
C1 C 0.28826(9) 0.4437(2) 0.82802(12) 0.0150(7) Uani 1 1 d . . . . .
C2 C 0.31796(9) 0.4798(2) 0.85683(13) 0.0155(7) Uani 1 1 d . . . . .
C3 C 0.34106(9) 0.4558(2) 0.85569(13) 0.0172(7) Uani 1 1 d . . . . .
H3 H 0.360734 0.481220 0.874704 0.021 Uiso 1 1 calc R U . . .
C4 C 0.33446(9) 0.3937(2) 0.82597(13) 0.0166(7) Uani 1 1 d . . . . .
C5 C 0.30483(9) 0.3566(2) 0.79714(13) 0.0190(8) Uani 1 1 d . . . . .
H5 H 0.300482 0.314652 0.777427 0.023 Uiso 1 1 calc R U . . .
C6 C 0.28196(9) 0.3819(2) 0.79776(13) 0.0181(8) Uani 1 1 d . . . . .
H6 H 0.262054 0.357756 0.777843 0.022 Uiso 1 1 calc R U . . .
C7 C 0.26122(9) 0.4657(2) 0.82559(12) 0.0158(7) Uani 1 1 d . . . . .
C8 C 0.35975(10) 0.3681(2) 0.82577(13) 0.0198(8) Uani 1 1 d D . . . .
C9 C 0.09306(9) 0.4682(3) 0.68179(13) 0.0213(8) Uani 1 1 d . . . . .
C10 C 0.06746(9) 0.5095(2) 0.64283(13) 0.0173(8) Uani 1 1 d . . . . .
C11 C 0.03849(9) 0.5117(2) 0.63181(13) 0.0186(8) Uani 1 1 d . . . . .
H11 H 0.021369 0.538648 0.605293 0.022 Uiso 1 1 calc R U . . .
C12 C 0.03517(9) 0.4736(3) 0.66038(13) 0.0201(8) Uani 1 1 d . . . . .
C13 C 0.06061(10) 0.4327(3) 0.69950(14) 0.0305(11) Uani 1 1 d . . . . .
H13 H 0.058523 0.407480 0.718847 0.037 Uiso 1 1 calc R U . . .
C14 C 0.08922(10) 0.4292(3) 0.70989(15) 0.0317(11) Uani 1 1 d . . . . .
H14 H 0.106071 0.400528 0.735854 0.038 Uiso 1 1 calc R U . . .
C15 C 0.12562(9) 0.4611(3) 0.69710(13) 0.0220(8) Uani 1 1 d . . . . .
C16 C 0.00397(9) 0.4767(3) 0.64816(14) 0.0223(8) Uani 1 1 d D . . . .
C17 C 0.50454(9) 0.4569(2) 0.82631(13) 0.0165(7) Uani 1 1 d . . . . .
C18 C 0.52992(10) 0.5066(3) 0.86082(14) 0.0211(8) Uani 1 1 d . . . . .
C19 C 0.55831(9) 0.5024(3) 0.87064(14) 0.0201(8) Uani 1 1 d . . . . .
H19 H 0.575191 0.534927 0.893985 0.024 Uiso 1 1 calc R U . . .
C20 C 0.56195(9) 0.4502(2) 0.84614(13) 0.0170(8) Uani 1 1 d . . . . .
C21 C 0.53723(9) 0.3969(3) 0.81367(14) 0.0249(9) Uani 1 1 d . . . . .
H21 H 0.539686 0.359616 0.798188 0.030 Uiso 1 1 calc R U . . .
C22 C 0.50915(9) 0.3997(3) 0.80458(14) 0.0243(9) Uani 1 1 d . . . . .
H22 H 0.493097 0.362886 0.783663 0.029 Uiso 1 1 calc R U . . .
C23 C 0.47103(9) 0.4626(2) 0.80750(13) 0.0179(8) Uani 1 1 d . . . . .
C24 C 0.59215(9) 0.4529(2) 0.85567(13) 0.0154(7) Uani 1 1 d D . . . .
C25 C 0.32402(9) 0.4315(2) 0.67744(12) 0.0139(7) Uani 1 1 d . . . . .
C26 C 0.29565(9) 0.4746(2) 0.65083(13) 0.0148(7) Uani 1 1 d . . . . .
C27 C 0.27120(9) 0.4493(2) 0.64851(13) 0.0171(8) Uani 1 1 d . . . . .
H27 H 0.252434 0.478856 0.630987 0.021 Uiso 1 1 calc R U . . .
C28 C 0.27465(9) 0.3801(2) 0.67214(12) 0.0152(7) Uani 1 1 d . . . . .
C29 C 0.30264(9) 0.3356(2) 0.69796(12) 0.0150(7) Uani 1 1 d . . . . .
H29 H 0.304942 0.288614 0.713447 0.018 Uiso 1 1 calc R U . . .
C30 C 0.32711(9) 0.3614(2) 0.70061(13) 0.0164(7) Uani 1 1 d . . . . .
H30 H 0.345821 0.331537 0.718060 0.020 Uiso 1 1 calc R U . . .
C31 C 0.35322(9) 0.4547(2) 0.68491(13) 0.0153(7) Uani 1 1 d . . . . .
C32 C 0.24812(9) 0.3566(2) 0.66968(13) 0.0171(8) Uani 1 1 d D . . . .
C33 C -0.08873(10) 1.5543(2) 0.16761(14) 0.0218(8) Uani 1 1 d . . . . .
C34 C -0.11693(10) 1.5096(2) 0.13867(13) 0.0199(8) Uani 1 1 d . . . . .
C35 C -0.14232(10) 1.5295(2) 0.13543(14) 0.0216(8) Uani 1 1 d . . . . .
H35 H -0.160857 1.498995 0.116217 0.026 Uiso 1 1 calc R U . . .
C36 C -0.14028(11) 1.5937(3) 0.16031(14) 0.0251(9) Uani 1 1 d . . . . .
C37 C -0.11304(11) 1.6412(3) 0.18753(14) 0.0283(10) Uani 1 1 d . . . . .
H37 H -0.111798 1.686028 0.203436 0.034 Uiso 1 1 calc R U . . .
C38 C -0.08761(11) 1.6219(3) 0.19103(14) 0.0267(9) Uani 1 1 d . . . . .
H38 H -0.069536 1.654239 0.209199 0.032 Uiso 1 1 calc R U . . .
C39 C -0.05814(10) 1.5309(3) 0.17959(14) 0.0251(9) Uani 1 1 d . . . . .
C40 C -0.16838(13) 1.6067(3) 0.15714(15) 0.0320(11) Uani 1 1 d . . . . .
C41 C 0.24548(8) 0.7301(2) 0.90187(12) 0.0112(7) Uani 1 1 d . . . . .
C42 C 0.27397(8) 0.7424(2) 0.91200(12) 0.0118(7) Uani 1 1 d . . . . .
H42 H 0.278324 0.713724 0.896089 0.014 Uiso 1 1 calc R U . . .
C43 C 0.29554(8) 0.7978(2) 0.94609(12) 0.0117(7) Uani 1 1 d . . . . .
C44 C 0.29027(8) 0.8396(2) 0.97147(12) 0.0121(7) Uani 1 1 d . . . . .
H44 H 0.305077 0.876432 0.994433 0.015 Uiso 1 1 calc R U . . .
C45 C 0.26210(8) 0.8247(2) 0.96150(12) 0.0117(7) Uani 1 1 d . . . . .
C46 C 0.23947(8) 0.7709(2) 0.92679(12) 0.0116(7) Uani 1 1 d . . . . .
H46 H 0.220644 0.762395 0.920332 0.014 Uiso 1 1 calc R U . . .
C47 C 0.22580(8) 0.6316(2) 0.83884(12) 0.0122(7) Uani 1 1 d . . . . .
H47 H 0.244413 0.627369 0.844306 0.015 Uiso 1 1 calc R U . . .
C48 C 0.19129(8) 0.6675(2) 0.84528(13) 0.0155(7) Uani 1 1 d . . . . .
H48 H 0.181757 0.691252 0.855135 0.019 Uiso 1 1 calc R U . . .
C49 C 0.17770(8) 0.6163(2) 0.80911(13) 0.0160(7) Uani 1 1 d . . . . .
H49 H 0.156829 0.598369 0.789716 0.019 Uiso 1 1 calc R U . . .
C50 C 0.33909(8) 0.8873(2) 0.96861(13) 0.0139(7) Uani 1 1 d . . . . .
H50 H 0.334619 0.931166 0.978702 0.017 Uiso 1 1 calc R U . . .
C51 C 0.33670(9) 0.7660(2) 0.94158(13) 0.0162(7) Uani 1 1 d . . . . .
H51 H 0.330776 0.713104 0.929917 0.019 Uiso 1 1 calc R U . . .
C52 C 0.36028(9) 0.8112(2) 0.95021(13) 0.0160(7) Uani 1 1 d . . . . .
H52 H 0.373592 0.793638 0.945575 0.019 Uiso 1 1 calc R U . . .
C53 C 0.22970(8) 0.8964(2) 0.97414(13) 0.0135(7) Uani 1 1 d . . . . .
H53 H 0.210399 0.892224 0.943997 0.016 Uiso 1 1 calc R U . . .
C54 C 0.28049(8) 0.8847(2) 1.03537(12) 0.0138(7) Uani 1 1 d . . . . .
H54 H 0.301909 0.872164 1.054792 0.017 Uiso 1 1 calc R U . . .
C55 C 0.26576(8) 0.9257(2) 1.04660(13) 0.0134(7) Uani 1 1 d . . . . .
H55 H 0.275591 0.945617 1.075884 0.016 Uiso 1 1 calc R U . . .
C56 C 0.14986(8) 0.7289(2) 0.61103(12) 0.0138(7) Uani 1 1 d . . . . .
C57 C 0.15980(8) 0.7625(2) 0.58944(12) 0.0137(7) Uani 1 1 d . . . . .
H57 H 0.179480 0.749382 0.599388 0.016 Uiso 1 1 calc R U . . .
C58 C 0.13968(8) 0.8157(2) 0.55289(12) 0.0128(7) Uani 1 1 d . . . . .
C59 C 0.11043(8) 0.8373(2) 0.53762(12) 0.0138(7) Uani 1 1 d . . . . .
H59 H 0.097459 0.874445 0.513583 0.017 Uiso 1 1 calc R U . . .
C60 C 0.10115(8) 0.8019(2) 0.55938(12) 0.0123(7) Uani 1 1 d . . . . .
C61 C 0.12017(8) 0.7470(2) 0.59550(12) 0.0141(7) Uani 1 1 d . . . . .
H61 H 0.113219 0.722752 0.609054 0.017 Uiso 1 1 calc R U . . .
C62 C 0.16389(8) 0.6355(2) 0.67296(12) 0.0135(7) Uani 1 1 d . . . . .
H62 H 0.144245 0.635467 0.664620 0.016 Uiso 1 1 calc R U . . .
C63 C 0.21303(9) 0.6118(3) 0.70874(14) 0.0219(8) Uani 1 1 d . . . . .
H63 H 0.233559 0.591684 0.730191 0.026 Uiso 1 1 calc R U . . .
C64 C 0.20222(9) 0.6611(3) 0.67322(14) 0.0194(8) Uani 1 1 d . . . . .
H64 H 0.213614 0.680870 0.665582 0.023 Uiso 1 1 calc R U . . .
C65 C 0.17490(8) 0.8829(2) 0.54353(13) 0.0130(7) Uani 1 1 d . . . . .
H65 H 0.192934 0.888106 0.574634 0.016 Uiso 1 1 calc R U . . .
C66 C 0.14202(9) 0.8905(2) 0.46915(13) 0.0150(7) Uani 1 1 d . . . . .
H66 H 0.133623 0.902212 0.439386 0.018 Uiso 1 1 calc R U . . .
C67 C 0.12622(8) 0.8524(2) 0.47958(12) 0.0151(7) Uani 1 1 d . . . . .
H67 H 0.105429 0.833841 0.459020 0.018 Uiso 1 1 calc R U . . .
C68 C 0.05758(9) 0.8978(2) 0.52951(13) 0.0175(8) Uani 1 1 d . . . . .
H68 H 0.066465 0.942929 0.527278 0.021 Uiso 1 1 calc R U . . .
C69 C 0.02591(9) 0.8203(3) 0.52661(15) 0.0223(8) Uani 1 1 d . . . . .
H69 H 0.008269 0.802261 0.521581 0.027 Uiso 1 1 calc R U . . .
C70 C 0.05085(9) 0.7733(3) 0.54250(15) 0.0221(8) Uani 1 1 d . . . . .
H70 H 0.053781 0.718431 0.550733 0.027 Uiso 1 1 calc R U . . .
C71 C 0.45915(9) 0.8336(2) 0.94322(13) 0.0146(7) Uani 1 1 d . . . . .
C72 C 0.43867(8) 0.7900(2) 0.90248(13) 0.0167(7) Uani 1 1 d . . . . .
H72 H 0.418571 0.775811 0.890627 0.020 Uiso 1 1 calc R U . . .
C73 C 0.44888(9) 0.7679(2) 0.87978(13) 0.0173(8) Uani 1 1 d . . . . .
C74 C 0.47879(9) 0.7879(2) 0.89711(13) 0.0173(8) Uani 1 1 d . . . . .
H74 H 0.485355 0.772880 0.881524 0.021 Uiso 1 1 calc R U . . .
C75 C 0.49878(8) 0.8311(2) 0.93845(13) 0.0140(7) Uani 1 1 d . . . . .
C76 C 0.48926(9) 0.8555(2) 0.96183(13) 0.0148(7) Uani 1 1 d . . . . .
H76 H 0.502635 0.885550 0.989050 0.018 Uiso 1 1 calc R U . . .
C77 C 0.42240(8) 0.8882(2) 0.95172(13) 0.0143(7) Uani 1 1 d . . . . .
H77 H 0.405444 0.898659 0.920595 0.017 Uiso 1 1 calc R U . . .
C78 C 0.45184(9) 0.8786(2) 1.02559(13) 0.0170(7) Uani 1 1 d . . . . .
H78 H 0.458606 0.881626 1.054949 0.020 Uiso 1 1 calc R U . . .
C79 C 0.46917(9) 0.8484(2) 1.01612(13) 0.0185(8) Uani 1 1 d . . . . .
H79 H 0.489644 0.827733 1.037099 0.022 Uiso 1 1 calc R U . . .
C80 C 0.43704(9) 0.6624(2) 0.82451(13) 0.0170(8) Uani 1 1 d . . . . .
H80 H 0.457657 0.643749 0.841732 0.020 Uiso 1 1 calc R U . . .
C81 C 0.38628(10) 0.6783(3) 0.76987(16) 0.0293(10) Uani 1 1 d . . . . .
H81 H 0.365583 0.671657 0.742101 0.035 Uiso 1 1 calc R U . . .
C82 C 0.39589(9) 0.7328(3) 0.80311(15) 0.0284(10) Uani 1 1 d . . . . .
H82 H 0.383316 0.769683 0.802881 0.034 Uiso 1 1 calc R U . . .
C83 C 0.54678(8) 0.9191(2) 0.98090(13) 0.0146(7) Uani 1 1 d . . . . .
H83 H 0.539565 0.961946 0.987560 0.018 Uiso 1 1 calc R U . . .
C84 C 0.54835(9) 0.8022(2) 0.95414(14) 0.0186(8) Uani 1 1 d . . . . .
H84 H 0.543038 0.751671 0.939635 0.022 Uiso 1 1 calc R U . . .
C85 C 0.57582(9) 0.8438(2) 0.97650(14) 0.0185(8) Uani 1 1 d . . . . .
H85 H 0.592904 0.825452 0.980148 0.022 Uiso 1 1 calc R U . . .
C86 C 0.35250(8) 0.7453(2) 0.59464(12) 0.0123(7) Uani 1 1 d . . . . .
C87 C 0.32447(8) 0.7547(2) 0.58570(12) 0.0132(7) Uani 1 1 d . . . . .
H87 H 0.321455 0.727518 0.603567 0.016 Uiso 1 1 calc R U . . .
C88 C 0.30108(8) 0.8051(2) 0.54972(13) 0.0129(7) Uani 1 1 d . . . . .
C89 C 0.30461(8) 0.8445(2) 0.52161(13) 0.0138(7) Uani 1 1 d . . . . .
H89 H 0.288511 0.876667 0.496818 0.017 Uiso 1 1 calc R U . . .
C90 C 0.33303(8) 0.8341(2) 0.53193(13) 0.0133(7) Uani 1 1 d . . . . .
C91 C 0.35727(8) 0.7856(2) 0.56829(12) 0.0133(7) Uani 1 1 d . . . . .
H91 H 0.376229 0.780171 0.574806 0.016 Uiso 1 1 calc R U . . .
C92 C 0.37461(8) 0.6474(2) 0.65861(12) 0.0142(7) Uani 1 1 d . . . . .
H92 H 0.356156 0.639801 0.653300 0.017 Uiso 1 1 calc R U . . .
C93 C 0.42314(9) 0.6399(2) 0.68835(13) 0.0174(8) Uani 1 1 d . . . . .
H93 H 0.444374 0.625328 0.707835 0.021 Uiso 1 1 calc R U . . .
C94 C 0.40820(9) 0.6903(2) 0.65154(13) 0.0175(8) Uani 1 1 d . . . . .
H94 H 0.417004 0.716503 0.641116 0.021 Uiso 1 1 calc R U . . .
C95 C 0.25448(8) 0.8863(2) 0.52203(12) 0.0125(7) Uani 1 1 d . . . . .
H95 H 0.255980 0.925292 0.506123 0.015 Uiso 1 1 calc R U . . .
C96 C 0.23937(9) 0.8206(2) 0.55234(13) 0.0160(7) Uani 1 1 d . . . . .
H96 H 0.228081 0.806146 0.561013 0.019 Uiso 1 1 calc R U . . .
C97 C 0.26379(9) 0.7774(2) 0.56282(14) 0.0171(8) Uani 1 1 d . . . . .
H97 H 0.272375 0.729243 0.579808 0.021 Uiso 1 1 calc R U . . .
C98 C 0.36433(9) 0.9056(2) 0.51725(13) 0.0146(7) Uani 1 1 d . . . . .
H98 H 0.383291 0.907195 0.547844 0.017 Uiso 1 1 calc R U . . .
C99 C 0.31434(9) 0.8829(2) 0.45558(13) 0.0165(7) Uani 1 1 d . . . . .
H99 H 0.293238 0.867040 0.436151 0.020 Uiso 1 1 calc R U . . .
C100 C 0.32896(9) 0.9205(2) 0.44331(13) 0.0164(7) Uani 1 1 d . . . . .
H100 H 0.319338 0.934534 0.413217 0.020 Uiso 1 1 calc R U . . .
C101 C 0.09870(8) 1.1781(2) 0.44664(13) 0.0139(7) Uani 1 1 d . . . . .
C102 C 0.09274(8) 1.1480(2) 0.47356(13) 0.0146(7) Uani 1 1 d . . . . .
H102 H 0.107721 1.116904 0.499796 0.017 Uiso 1 1 calc R U . . .
C103 C 0.06381(9) 1.1658(2) 0.46016(13) 0.0152(7) Uani 1 1 d . . . . .
C104 C 0.04085(9) 1.2113(2) 0.42125(13) 0.0167(7) Uani 1 1 d . . . . .
H104 H 0.021487 1.221834 0.412870 0.020 Uiso 1 1 calc R U . . .
C105 C 0.04755(9) 1.2406(2) 0.39513(13) 0.0185(8) Uani 1 1 d . . . . .
C106 C 0.07636(9) 1.2245(2) 0.40725(13) 0.0165(7) Uani 1 1 d . . . . .
H106 H 0.080606 1.244321 0.389398 0.020 Uiso 1 1 calc R U . . .
C107 C 0.14535(8) 1.0900(2) 0.48129(12) 0.0134(7) Uani 1 1 d . . . . .
H107 H 0.140095 1.048954 0.491725 0.016 Uiso 1 1 calc R U . . .
C108 C 0.16953(9) 1.1612(2) 0.46636(13) 0.0165(7) Uani 1 1 d . . . . .
H108 H 0.184630 1.177653 0.465076 0.020 Uiso 1 1 calc R U . . .
C109 C 0.14314(9) 1.2040(2) 0.44883(13) 0.0171(8) Uani 1 1 d . . . . .
H109 H 0.136693 1.253713 0.433315 0.021 Uiso 1 1 calc R U . . .
C110 C 0.03070(9) 1.0992(2) 0.47197(14) 0.0190(8) Uani 1 1 d . . . . .
H110 H 0.013188 1.090865 0.440850 0.023 Uiso 1 1 calc R U . . .
C111 C 0.06224(9) 1.1004(3) 0.54630(14) 0.0207(8) Uani 1 1 d . . . . .
H111 H 0.070038 1.092914 0.576074 0.025 Uiso 1 1 calc R U . . .
C112 C 0.07824(10) 1.1360(3) 0.53567(14) 0.0229(9) Uani 1 1 d . . . . .
H112 H 0.098804 1.156121 0.556171 0.027 Uiso 1 1 calc R U . . .
C113 C 0.02940(9) 1.3358(3) 0.33218(13) 0.0201(8) Uani 1 1 d . . . . .
H113 H 0.049184 1.345319 0.341750 0.024 Uiso 1 1 calc R U . . .
C114 C -0.02068(11) 1.3403(3) 0.29388(17) 0.0378(12) Uani 1 1 d . . . . .
H114 H -0.041950 1.354413 0.271746 0.045 Uiso 1 1 calc R U . . .
C115 C -0.00796(10) 1.2895(3) 0.33016(18) 0.0398(13) Uani 1 1 d . . . . .
H115 H -0.018629 1.261770 0.337181 0.048 Uiso 1 1 calc R U . . .
C116 C 0.17561(19) 0.1405(12) 0.7188(3) 0.193(9) Uani 1 1 d . . . . .
H11A H 0.164484 0.131451 0.686424 0.232 Uiso 1 1 calc R U . . .
H11B H 0.169809 0.192795 0.723052 0.232 Uiso 1 1 calc R U . . .
C117 C 0.1725(3) 0.0675(7) 0.7417(3) 0.131(5) Uani 1 1 d . . . . .
H11C H 0.150725 0.061145 0.727062 0.196 Uiso 1 1 calc R U . . .
H11D H 0.179789 0.018142 0.737993 0.196 Uiso 1 1 calc R U . . .
H11E H 0.185021 0.078407 0.773978 0.196 Uiso 1 1 calc R U . . .
O1 O 0.24188(6) 0.51642(17) 0.79517(9) 0.0191(6) Uani 1 1 d . . . . .
O2 O 0.25942(7) 0.42732(18) 0.85178(10) 0.0216(6) Uani 1 1 d . . . . .
O3 O 0.38410(8) 0.4070(2) 0.84543(12) 0.0344(8) Uani 1 1 d D . . . .
O4 O 0.35281(7) 0.29965(18) 0.80278(10) 0.0232(6) Uani 1 1 d D . . . .
O5 O 0.30244(6) 0.57897(17) 0.89187(10) 0.0202(6) Uani 1 1 d . . . . .
O6 O 0.35615(7) 0.52481(18) 0.94233(9) 0.0219(6) Uani 1 1 d . . . . .
O7 O 0.33953(7) 0.62690(17) 0.88511(10) 0.0224(6) Uani 1 1 d . . . . .
O8 O 0.14412(6) 0.51962(18) 0.71946(9) 0.0198(6) Uani 1 1 d . . . . .
O9 O 0.13138(7) 0.3945(2) 0.68810(11) 0.0299(7) Uani 1 1 d . . . . .
O10 O -0.01871(7) 0.5107(2) 0.61382(11) 0.0349(8) Uani 1 1 d D . . . .
O11 O 0.00350(7) 0.4394(2) 0.67778(11) 0.0311(7) Uani 1 1 d . . . . .
O12 O 0.09716(7) 0.53033(19) 0.61360(10) 0.0230(6) Uani 1 1 d . . . . .
O13 O 0.04100(7) 0.5597(2) 0.56106(11) 0.0329(8) Uani 1 1 d . . . . .
O14 O 0.07856(9) 0.64918(19) 0.62571(12) 0.0353(8) Uani 1 1 d . . . . .
O15 O 0.45604(6) 0.52400(18) 0.78127(9) 0.0199(6) Uani 1 1 d . . . . .
O16 O 0.46020(7) 0.40718(19) 0.81511(11) 0.0286(7) Uani 1 1 d . . . . .
O17 O 0.59143(7) 0.41337(18) 0.82507(10) 0.0203(6) Uani 1 1 d D . . . .
O18 O 0.61521(6) 0.48944(18) 0.88791(9) 0.0215(6) Uani 1 1 d . . . . .
S3A S 0.52575(6) 0.58102(18) 0.89034(10) 0.0202(5) Uani 0.734(8) 1 d D . P A 1
O19A O 0.51758(12) 0.6599(3) 0.86624(19) 0.0385(15) Uani 0.734(8) 1 d D . P A 1
O20A O 0.50021(14) 0.5509(8) 0.8869(4) 0.0205(18) Uani 0.734(8) 1 d D . P A 1
O21A O 0.55636(10) 0.5814(4) 0.93659(17) 0.0445(19) Uani 0.734(8) 1 d D . P A 1
S3B S 0.53431(16) 0.5595(4) 0.9061(3) 0.0167(13) Uani 0.266(8) 1 d D . P A 2
O19B O 0.5425(3) 0.6416(6) 0.9021(4) 0.026(2) Uani 0.266(8) 1 d D . P A 2
O20B O 0.5028(5) 0.558(2) 0.8903(14) 0.026(2) Uani 0.266(8) 1 d D . P A 2
O21B O 0.5582(3) 0.5238(7) 0.9510(4) 0.026(2) Uani 0.266(8) 1 d D . P A 2
O22 O 0.37496(7) 0.48878(19) 0.72316(10) 0.0245(6) Uani 1 1 d . . . . .
O23 O 0.35463(6) 0.43350(17) 0.65551(9) 0.0192(6) Uani 1 1 d . . . . .
O24 O 0.25208(7) 0.28713(18) 0.68970(10) 0.0240(6) Uani 1 1 d D . . . .
O25 O 0.22465(7) 0.4000(2) 0.64979(11) 0.0307(7) Uani 1 1 d . . . . .
S4A S 0.29039(13) 0.5667(6) 0.6217(2) 0.0147(18) Uani 0.492(3) 1 d D . P B 1
O26A O 0.2611(2) 0.6016(6) 0.6062(3) 0.0285(7) Uani 0.492(3) 1 d D . P B 1
O27A O 0.3184(2) 0.6157(7) 0.6562(3) 0.0285(7) Uani 0.492(3) 1 d D . P B 1
O28A O 0.28802(18) 0.5429(7) 0.5829(3) 0.0285(7) Uani 0.492(3) 1 d D . P B 1
S4B S 0.28789(17) 0.5653(5) 0.6189(3) 0.026(2) Uani 0.492(3) 1 d D . P B 2
O26B O 0.2656(2) 0.6121(6) 0.6154(3) 0.0285(7) Uani 0.508(3) 1 d D . P B 2
O27B O 0.3194(2) 0.6108(7) 0.6503(3) 0.0285(7) Uani 0.508(3) 1 d D . P B 2
O28B O 0.28128(18) 0.5396(6) 0.5785(3) 0.0285(7) Uani 0.508(3) 1 d D . P B 2
O29 O -0.04061(9) 1.4889(2) 0.21534(12) 0.0431(9) Uani 1 1 d . . . . .
O30 O -0.05150(9) 1.5591(3) 0.15697(14) 0.0528(11) Uani 1 1 d . . . . .
O31 O -0.19152(9) 1.5661(2) 0.13408(13) 0.0362(8) Uani 1 1 d . . . . .
O32 O -0.16323(9) 1.6697(2) 0.18354(12) 0.0419(9) Uani 1 1 d D . . . .
O33A O -0.15166(10) 1.4523(3) 0.05575(14) 0.0268(11) Uani 0.705(6) 1 d . . P C 1
O34A O -0.13108(17) 1.3590(4) 0.1180(2) 0.0325(14) Uani 0.705(6) 1 d . . P C 1
O35A O -0.09589(9) 1.4176(3) 0.11009(14) 0.0229(11) Uani 0.705(6) 1 d . . P C 1
O35B O -0.0893(2) 1.3693(6) 0.1458(4) 0.026(3) Uani 0.295(6) 1 d . . P C 2
O33B O -0.1227(3) 1.4421(7) 0.0725(4) 0.032(3) Uani 0.295(6) 1 d . . P C 2
O34B O -0.1461(3) 1.3704(10) 0.0986(5) 0.030(3) Uani 0.295(6) 1 d . . P C 2
O36 O 0.19068(7) 0.40691(18) 0.73737(11) 0.0270(7) Uani 1 1 d D . . . .
O37 O 0.36700(6) 1.01314(17) 0.91278(9) 0.0173(5) Uani 1 1 d D . . . .
O38 O 0.41775(7) 0.96218(19) 1.05646(9) 0.0214(6) Uani 1 1 d D . . . .
O39 O 0.17620(6) 0.96052(17) 0.43631(9) 0.0170(5) Uani 1 1 d D . . . .
O40 O 0.22782(6) 1.02195(17) 0.57802(9) 0.0171(5) Uani 1 1 d D . . . .
O41 O -0.02518(7) 0.97486(18) 0.42757(10) 0.0212(6) Uani 1 1 d D . . . .
O42 O 0.21070(7) 0.3242(2) 0.81573(11) 0.0447(9) Uani 1 1 d D . . . .
O43 O 0.44028(7) 0.40408(19) 0.86397(11) 0.0264(6) Uani 1 1 d D . . . .
O44 O 0.56732(9) 0.7843(3) 0.88949(12) 0.0592(13) Uani 1 1 d D . . . .
O45 O -0.16726(7) 1.2279(2) 0.11349(11) 0.0263(6) Uani 1 1 d D . . . .
O46 O 0.02959(8) 0.7481(2) 0.60987(12) 0.0331(7) Uani 1 1 d D . . . .
O47 O 0.11217(8) 0.7327(2) 0.70813(12) 0.0347(8) Uani 1 1 d D . . . .
O48 O 0.08994(10) 0.7946(3) 0.74572(15) 0.0575(11) Uani 1 1 d D . . . .
O49 O 0.32166(7) 0.90248(19) 0.84632(11) 0.0261(6) Uani 1 1 d D . . . .
O50 O 0.20409(12) 0.2375(3) 0.68070(17) 0.0594(13) Uani 1 1 d D . . . .
O51 O 0.24475(8) 0.1890(3) 0.83723(14) 0.096(2) Uani 1 1 d D . . . .
O52 O 0.58050(16) 0.2389(4) 0.8081(2) 0.0961(19) Uani 1 1 d D . . . .
O53 O 0.21008(17) 0.1284(3) 0.7496(2) 0.217(7) Uani 1 1 d D . . . .
N1 N 0.22234(7) 0.67734(18) 0.86473(10) 0.0111(6) Uani 1 1 d . . . . .
N2 N 0.19919(7) 0.59453(19) 0.80519(10) 0.0134(6) Uani 1 1 d . . . . .
N3 N 0.32335(7) 0.81499(18) 0.95372(10) 0.0114(6) Uani 1 1 d . . . . .
N4 N 0.36150(7) 0.88712(19) 0.96689(11) 0.0134(6) Uani 1 1 d . . . . .
N5 N 0.25713(7) 0.86521(18) 0.98890(10) 0.0125(6) Uani 1 1 d . . . . .
N6 N 0.23378(7) 0.93362(18) 1.00806(10) 0.0130(6) Uani 1 1 d . . . . .
N7 N 0.17080(7) 0.67667(19) 0.65016(10) 0.0138(6) Uani 1 1 d . . . . .
N8 N 0.18907(7) 0.5955(2) 0.70866(11) 0.0161(6) Uani 1 1 d . . . . .
N9 N 0.14758(7) 0.84702(18) 0.52735(10) 0.0125(6) Uani 1 1 d . . . . .
N10 N 0.17238(7) 0.90945(18) 0.50911(11) 0.0126(6) Uani 1 1 d . . . . .
N11 N 0.07115(7) 0.82295(19) 0.54412(10) 0.0137(6) Uani 1 1 d . . . . .
N12 N 0.03012(7) 0.8983(2) 0.51886(11) 0.0175(7) Uani 1 1 d . . . . .
N13 N 0.45006(7) 0.85448(19) 0.96860(11) 0.0139(6) Uani 1 1 d . . . . .
N14 N 0.42265(7) 0.90447(19) 0.98547(11) 0.0136(6) Uani 1 1 d . . . . .
N15 N 0.42840(7) 0.7225(2) 0.83776(11) 0.0193(7) Uani 1 1 d . . . . .
N16 N 0.41223(8) 0.6335(2) 0.78368(12) 0.0202(7) Uani 1 1 d . . . . .
N17 N 0.53000(7) 0.85024(19) 0.95734(11) 0.0145(6) Uani 1 1 d . . . . .
N18 N 0.57482(7) 0.91670(19) 0.99301(11) 0.0142(6) Uani 1 1 d . . . . .
N19 N 0.37696(7) 0.69511(19) 0.63237(10) 0.0125(6) Uani 1 1 d . . . . .
N20 N 0.40208(7) 0.6133(2) 0.69265(11) 0.0151(6) Uani 1 1 d . . . . .
N21 N 0.27344(7) 0.81981(18) 0.54300(10) 0.0125(6) Uani 1 1 d . . . . .
N22 N 0.23363(7) 0.88876(18) 0.52701(10) 0.0131(6) Uani 1 1 d . . . . .
N23 N 0.33719(7) 0.87267(18) 0.50304(11) 0.0133(6) Uani 1 1 d . . . . .
N24 N 0.36042(7) 0.93537(19) 0.48203(11) 0.0154(6) Uani 1 1 d . . . . .
N25 N 0.12779(7) 1.15839(19) 0.45877(10) 0.0130(6) Uani 1 1 d . . . . .
N26 N 0.17083(7) 1.08944(19) 0.48645(11) 0.0135(6) Uani 1 1 d . . . . .
N27 N 0.05769(7) 1.1360(2) 0.48810(11) 0.0172(7) Uani 1 1 d . . . . .
N28 N 0.03248(7) 1.0769(2) 0.50612(11) 0.0176(7) Uani 1 1 d . . . . .
N29 N 0.02431(8) 1.2875(2) 0.35471(12) 0.0212(7) Uani 1 1 d . . . . .
N30 N 0.00284(8) 1.3678(2) 0.29486(12) 0.0246(8) Uani 1 1 d . . . . .
O54 O 0.3631(4) 0.7639(10) 0.8660(5) 0.271(7) Uiso 1 1 d . . . . .
H36A H 0.1715(6) 0.412(9) 0.720(5) 0.407 Uiso 1 1 d D U . . .
H36B H 0.197(4) 0.395(8) 0.763(3) 0.407 Uiso 1 1 d D U . . .
H37A H 0.353(4) 0.977(11) 0.899(6) 0.407 Uiso 1 1 d D U . . .
H37B H 0.371(5) 1.020(14) 0.896(6) 0.407 Uiso 1 1 d D U . . .
H38A H 0.410(5) 0.997(9) 1.061(8) 0.407 Uiso 1 1 d D U . . .
H38B H 0.418(6) 0.922(8) 1.070(7) 0.407 Uiso 1 1 d D U . . .
H39A H 0.162(4) 0.988(9) 0.4148(19) 0.407 Uiso 1 1 d D U . . .
H39B H 0.184(2) 0.940(14) 0.427(2) 0.407 Uiso 1 1 d D U . . .
H40A H 0.238(5) 0.991(12) 0.600(5) 0.407 Uiso 1 1 d D U . . .
H40B H 0.214(4) 1.037(14) 0.578(7) 0.407 Uiso 1 1 d D U . . .
H41A H -0.009(3) 0.965(14) 0.432(7) 0.407 Uiso 1 1 d D U . . .
H41B H -0.038(4) 0.943(12) 0.406(6) 0.407 Uiso 1 1 d D U . . .
H50A H 0.214(5) 0.201(9) 0.700(5) 0.407 Uiso 1 1 d D U . . .
H50B H 0.195(5) 0.211(12) 0.657(4) 0.407 Uiso 1 1 d D U . . .
H45B H -0.159(4) 1.184(6) 0.127(7) 0.407 Uiso 1 1 d D U . . .
H45A H -0.152(4) 1.258(10) 0.134(6) 0.407 Uiso 1 1 d D U . . .
H32A H -0.171(5) 1.704(10) 0.189(7) 0.407 Uiso 1 1 d D U . . .
H48B H 0.089747 0.745008 0.753819 0.407 Uiso 1 1 d D U . . .
H48A H 0.072267 0.815589 0.734152 0.407 Uiso 1 1 d D U . . .
H43A H 0.440(5) 0.421(13) 0.844(6) 0.407 Uiso 1 1 d D U . . .
H43B H 0.450(5) 0.361(8) 0.871(8) 0.407 Uiso 1 1 d D U . . .
H51A H 0.2573(2) 0.2254(5) 0.8545(5) 0.407 Uiso 1 1 d D U . . .
H51B H 0.23257(10) 0.1890(15) 0.84182(19) 0.407 Uiso 1 1 d D U . . .
H46A H 0.038(5) 0.793(6) 0.621(8) 0.407 Uiso 1 1 d D U . . .
H46B H 0.044(4) 0.717(10) 0.629(6) 0.407 Uiso 1 1 d D U . . .
H47B H 0.101(4) 0.743(15) 0.714(7) 0.407 Uiso 1 1 d D U . . .
H47A H 0.098(3) 0.707(13) 0.684(5) 0.407 Uiso 1 1 d D U . . .
H42A H 0.2063(2) 0.3682(3) 0.8203(4) 0.407 Uiso 1 1 d D U . . .
H42B H 0.19927(14) 0.2922(4) 0.8151(3) 0.407 Uiso 1 1 d D U . . .
H49B H 0.312(4) 0.898(16) 0.8187(19) 0.407 Uiso 1 1 d D U . . .
H49A H 0.307(3) 0.897(16) 0.847(7) 0.407 Uiso 1 1 d D U . . .
H52A H 0.588(5) 0.212(14) 0.832(5) 0.407 Uiso 1 1 d D U . . .
H52B H 0.593(4) 0.222(15) 0.804(7) 0.407 Uiso 1 1 d D U . . .
H24D H 0.238(2) 0.269(8) 0.687(7) 0.407 Uiso 1 1 d D U . . .
H44A H 0.539367 0.789083 0.867435 0.407 Uiso 1 1 d D U . . .
H44B H 0.573071 0.843256 0.885525 0.407 Uiso 1 1 d D U . . .
H10D H -0.0371(6) 0.516(5) 0.602(3) 0.407 Uiso 1 1 d D U . . .
H17D H 0.605(3) 0.427(9) 0.824(5) 0.407 Uiso 1 1 d D U . . .
H4D H 0.3689(8) 0.272(4) 0.816(4) 0.407 Uiso 1 1 d D U . . .
H53D H 0.213703 0.086427 0.764101 0.407 Uiso 1 1 d D U . . .
H54A H 0.354383 0.721650 0.867560 0.407 Uiso 1 1 d . U . . .
H54B H 0.350142 0.803885 0.858086 0.407 Uiso 1 1 d . U . . .

loop_
_atom_site_aniso_label
_atom_site_aniso_U_11
_atom_site_aniso_U_22
_atom_site_aniso_U_33
_atom_site_aniso_U_23
_atom_site_aniso_U_13
_atom_site_aniso_U_12
Zn1 0.01019(19) 0.0186(2) 0.00952(19) -0.00013(16) 0.00596(17) 0.00026(16)
Zn2 0.01059(19) 0.0124(2) 0.0155(2) -0.00289(15) 0.01025(17) -0.00204(15)
Zn3 0.00963(19) 0.0162(2) 0.0112(2) -0.00219(16) 0.00600(17) -0.00068(16)
Zn4 0.01001(19) 0.0122(2) 0.0123(2) 0.00140(15) 0.00838(17) 0.00085(15)
Zn5 0.0116(3) 0.0199(3) 0.0196(3) 0.0043(2) 0.0122(3) 0.0025(2)
Zn6 0.0258(4) 0.0188(3) 0.0119(3) 0.000 0.0064(3) 0.000
S1 0.0213(5) 0.0213(5) 0.0203(5) 0.0012(4) 0.0169(4) -0.0005(4)
S2 0.0148(4) 0.0137(4) 0.0169(4) -0.0035(3) 0.0114(4) -0.0016(3)
S5 0.0301(6) 0.0312(6) 0.0359(6) -0.0193(5) 0.0285(5) -0.0156(5)
C1 0.0164(18) 0.0157(18) 0.0121(17) 0.0010(14) 0.0092(15) 0.0036(14)
C2 0.0176(18) 0.0137(17) 0.0136(17) 0.0006(14) 0.0098(15) 0.0030(14)
C3 0.0177(18) 0.0170(18) 0.0172(18) -0.0005(15) 0.0118(16) -0.0001(15)
C4 0.0166(18) 0.0182(18) 0.0161(18) 0.0033(14) 0.0113(16) 0.0070(15)
C5 0.0219(19) 0.0195(19) 0.0133(17) -0.0032(15) 0.0107(16) 0.0022(16)
C6 0.0149(17) 0.0209(19) 0.0140(18) -0.0027(15) 0.0077(15) 0.0006(15)
C7 0.0134(17) 0.0165(18) 0.0126(17) -0.0042(14) 0.0067(15) -0.0019(14)
C8 0.023(2) 0.021(2) 0.0171(18) 0.0046(15) 0.0141(17) 0.0077(16)
C9 0.0149(18) 0.035(2) 0.0151(18) -0.0032(16) 0.0104(16) -0.0043(17)
C10 0.0190(19) 0.0221(19) 0.0139(18) -0.0043(15) 0.0123(16) -0.0060(15)
C11 0.0145(18) 0.026(2) 0.0128(17) 0.0013(15) 0.0081(16) 0.0000(15)
C12 0.0114(17) 0.033(2) 0.0149(18) -0.0009(16) 0.0085(16) -0.0032(16)
C13 0.017(2) 0.059(3) 0.015(2) 0.010(2) 0.0109(17) -0.001(2)
C14 0.016(2) 0.060(3) 0.016(2) 0.012(2) 0.0097(18) 0.005(2)
C15 0.0157(19) 0.036(2) 0.0152(18) -0.0019(17) 0.0106(16) -0.0029(17)
C16 0.0165(19) 0.032(2) 0.019(2) -0.0020(17) 0.0122(17) -0.0035(17)
C17 0.0148(18) 0.024(2) 0.0130(17) 0.0010(15) 0.0103(15) 0.0024(15)
C18 0.024(2) 0.024(2) 0.024(2) -0.0071(16) 0.0200(18) -0.0039(16)
C19 0.0181(19) 0.024(2) 0.021(2) -0.0069(16) 0.0142(17) -0.0055(16)
C20 0.0117(17) 0.025(2) 0.0139(17) 0.0011(15) 0.0083(15) 0.0040(15)
C21 0.0155(19) 0.038(2) 0.018(2) -0.0098(17) 0.0097(17) 0.0001(17)
C22 0.0142(18) 0.036(2) 0.020(2) -0.0105(17) 0.0099(17) -0.0031(17)
C23 0.0147(18) 0.024(2) 0.0155(18) -0.0041(15) 0.0102(16) 0.0008(15)
C24 0.0143(17) 0.0194(18) 0.0132(17) 0.0031(14) 0.0095(15) 0.0051(15)
C25 0.0154(17) 0.0154(17) 0.0138(17) -0.0040(14) 0.0108(15) -0.0046(14)
C26 0.0175(18) 0.0163(18) 0.0156(17) 0.0001(14) 0.0131(16) -0.0015(14)
C27 0.0152(18) 0.0214(19) 0.0155(18) -0.0009(15) 0.0105(16) -0.0016(15)
C28 0.0161(17) 0.0183(18) 0.0125(17) -0.0032(14) 0.0101(15) -0.0059(14)
C29 0.0167(18) 0.0146(17) 0.0150(17) -0.0020(14) 0.0111(15) -0.0043(14)
C30 0.0139(17) 0.0170(18) 0.0154(18) 0.0011(14) 0.0086(15) -0.0013(14)
C31 0.0145(17) 0.0136(17) 0.0202(19) 0.0008(14) 0.0125(16) -0.0011(14)
C32 0.0170(18) 0.0215(19) 0.0144(17) -0.0041(15) 0.0110(16) -0.0064(15)
C33 0.024(2) 0.020(2) 0.0165(19) 0.0015(15) 0.0114(17) -0.0003(16)
C34 0.022(2) 0.0196(19) 0.0149(18) -0.0023(15) 0.0110(17) -0.0008(16)
C35 0.028(2) 0.020(2) 0.0186(19) -0.0002(15) 0.0163(18) 0.0023(17)
C36 0.038(2) 0.021(2) 0.0176(19) 0.0065(16) 0.0188(19) 0.0118(18)
C37 0.045(3) 0.018(2) 0.0154(19) 0.0047(16) 0.018(2) 0.0105(19)
C38 0.033(2) 0.020(2) 0.0118(18) -0.0012(15) 0.0088(18) -0.0041(18)
C39 0.022(2) 0.023(2) 0.020(2) -0.0037(16) 0.0099(18) -0.0029(17)
C40 0.049(3) 0.033(3) 0.021(2) 0.0156(19) 0.027(2) 0.029(2)
C41 0.0084(15) 0.0096(16) 0.0107(16) 0.0004(13) 0.0043(14) -0.0005(13)
C42 0.0121(16) 0.0107(16) 0.0143(17) -0.0006(13) 0.0095(15) 0.0005(13)
C43 0.0066(15) 0.0152(17) 0.0129(16) 0.0006(13) 0.0062(14) -0.0001(13)
C44 0.0106(16) 0.0118(16) 0.0150(17) -0.0007(13) 0.0089(14) -0.0003(13)
C45 0.0134(16) 0.0099(16) 0.0170(17) 0.0011(13) 0.0124(15) 0.0020(13)
C46 0.0081(15) 0.0133(17) 0.0142(17) 0.0002(13) 0.0078(14) -0.0006(13)
C47 0.0103(16) 0.0144(17) 0.0108(16) 0.0010(13) 0.0067(14) 0.0011(13)
C48 0.0113(17) 0.0207(19) 0.0178(18) -0.0030(15) 0.0110(15) -0.0020(14)
C49 0.0102(16) 0.0213(19) 0.0149(17) -0.0047(14) 0.0077(15) -0.0040(14)
C50 0.0149(17) 0.0126(17) 0.0176(18) -0.0051(14) 0.0122(15) -0.0051(14)
C51 0.0156(17) 0.0114(17) 0.025(2) -0.0076(15) 0.0151(16) -0.0028(14)
C52 0.0164(18) 0.0149(18) 0.024(2) -0.0033(15) 0.0167(17) -0.0017(14)
C53 0.0112(16) 0.0158(17) 0.0160(17) -0.0018(14) 0.0101(15) -0.0009(14)
C54 0.0105(16) 0.0164(17) 0.0112(16) 0.0000(13) 0.0060(14) -0.0007(14)
C55 0.0133(17) 0.0129(17) 0.0139(17) -0.0011(13) 0.0091(15) -0.0019(14)
C56 0.0124(17) 0.0134(17) 0.0148(17) 0.0002(14) 0.0087(15) -0.0009(14)
C57 0.0129(17) 0.0156(17) 0.0162(17) 0.0003(14) 0.0111(15) -0.0002(14)
C58 0.0136(17) 0.0128(17) 0.0159(17) -0.0016(13) 0.0114(15) -0.0030(13)
C59 0.0122(16) 0.0154(17) 0.0138(17) 0.0011(14) 0.0086(15) 0.0000(14)
C60 0.0085(15) 0.0159(17) 0.0145(17) -0.0019(14) 0.0085(14) -0.0007(13)
C61 0.0131(17) 0.0167(18) 0.0151(17) 0.0011(14) 0.0105(15) -0.0012(14)
C62 0.0127(16) 0.0150(17) 0.0129(17) 0.0014(13) 0.0086(15) 0.0008(14)
C63 0.0122(17) 0.031(2) 0.0196(19) 0.0066(17) 0.0095(16) 0.0020(16)
C64 0.0097(17) 0.027(2) 0.023(2) 0.0069(16) 0.0114(16) 0.0018(15)
C65 0.0118(16) 0.0145(17) 0.0148(17) 0.0018(13) 0.0097(15) 0.0016(13)
C66 0.0161(17) 0.0164(18) 0.0147(17) 0.0012(14) 0.0112(15) 0.0005(14)
C67 0.0116(16) 0.0206(19) 0.0108(16) -0.0018(14) 0.0065(15) -0.0027(14)
C68 0.0159(18) 0.0192(19) 0.0219(19) 0.0041(15) 0.0145(16) 0.0027(15)
C69 0.0178(19) 0.023(2) 0.031(2) 0.0031(17) 0.0178(18) -0.0021(16)
C70 0.021(2) 0.0177(19) 0.035(2) 0.0029(17) 0.0218(19) -0.0017(16)
C71 0.0162(17) 0.0136(17) 0.0203(18) -0.0015(14) 0.0148(16) 0.0005(14)
C72 0.0100(16) 0.0189(19) 0.0194(19) -0.0054(15) 0.0089(15) -0.0032(14)
C73 0.0134(17) 0.0172(18) 0.0183(18) -0.0076(15) 0.0093(16) -0.0021(14)
C74 0.0170(18) 0.0208(19) 0.0169(18) -0.0054(15) 0.0124(16) -0.0022(15)
C75 0.0125(17) 0.0146(17) 0.0183(18) -0.0017(14) 0.0117(15) -0.0016(14)
C76 0.0140(17) 0.0148(17) 0.0156(17) -0.0044(14) 0.0100(15) -0.0028(14)
C77 0.0130(17) 0.0142(17) 0.0188(18) -0.0022(14) 0.0119(15) -0.0012(14)
C78 0.0198(19) 0.0185(18) 0.0174(18) 0.0012(15) 0.0144(16) 0.0038(15)
C79 0.0144(17) 0.023(2) 0.0192(19) 0.0020(15) 0.0115(16) 0.0047(15)
C80 0.0132(17) 0.0184(18) 0.0190(19) -0.0069(15) 0.0104(16) -0.0034(14)
C81 0.0149(19) 0.037(3) 0.029(2) -0.0154(19) 0.0121(18) -0.0014(18)
C82 0.0132(19) 0.041(3) 0.025(2) -0.0146(19) 0.0100(18) 0.0010(18)
C83 0.0144(17) 0.0150(17) 0.0171(18) -0.0039(14) 0.0116(15) -0.0027(14)
C84 0.0174(18) 0.0178(19) 0.027(2) -0.0075(16) 0.0173(17) -0.0042(15)
C85 0.0164(18) 0.0143(18) 0.030(2) -0.0037(15) 0.0178(17) -0.0015(15)
C86 0.0116(16) 0.0106(16) 0.0150(17) -0.0010(13) 0.0090(15) 0.0004(13)
C87 0.0118(16) 0.0153(17) 0.0149(17) -0.0009(14) 0.0099(15) -0.0012(14)
C88 0.0118(16) 0.0114(16) 0.0191(18) -0.0018(14) 0.0118(15) -0.0022(13)
C89 0.0125(16) 0.0135(17) 0.0167(17) 0.0010(14) 0.0103(15) 0.0014(13)
C90 0.0143(17) 0.0124(17) 0.0184(18) -0.0017(14) 0.0131(15) -0.0020(14)
C91 0.0118(16) 0.0136(17) 0.0173(18) -0.0024(14) 0.0108(15) -0.0018(13)
C92 0.0131(17) 0.0140(17) 0.0150(17) 0.0011(14) 0.0091(15) 0.0009(14)
C93 0.0103(16) 0.0217(19) 0.0176(18) -0.0006(15) 0.0082(15) 0.0002(15)
C94 0.0117(17) 0.0216(19) 0.0208(19) 0.0020(15) 0.0115(16) 0.0002(15)
C95 0.0114(16) 0.0142(17) 0.0140(17) 0.0017(13) 0.0093(14) 0.0021(13)
C96 0.0162(17) 0.0146(18) 0.0223(19) 0.0037(15) 0.0149(16) 0.0005(14)
C97 0.0186(18) 0.0140(18) 0.026(2) 0.0065(15) 0.0178(17) 0.0030(15)
C98 0.0121(16) 0.0168(18) 0.0188(18) 0.0037(14) 0.0120(15) 0.0017(14)
C99 0.0141(17) 0.0192(19) 0.0172(18) -0.0013(14) 0.0108(16) -0.0025(15)
C100 0.0153(18) 0.0184(18) 0.0167(18) 0.0013(14) 0.0111(16) 0.0006(15)
C101 0.0117(16) 0.0169(18) 0.0169(18) 0.0001(14) 0.0111(15) -0.0007(14)
C102 0.0140(17) 0.0152(17) 0.0147(17) 0.0026(14) 0.0096(15) 0.0013(14)
C103 0.0147(17) 0.0176(18) 0.0184(18) 0.0006(14) 0.0131(16) -0.0016(14)
C104 0.0111(17) 0.0173(18) 0.0218(19) 0.0017(15) 0.0110(16) 0.0025(14)
C105 0.0139(18) 0.0180(19) 0.0187(19) 0.0037(15) 0.0088(16) 0.0023(15)
C106 0.0144(17) 0.0185(18) 0.0180(18) 0.0025(15) 0.0114(16) 0.0004(14)
C107 0.0136(17) 0.0146(17) 0.0154(17) 0.0022(14) 0.0110(15) 0.0005(14)
C108 0.0145(17) 0.0163(18) 0.024(2) 0.0020(15) 0.0151(16) 0.0007(14)
C109 0.0211(19) 0.0159(18) 0.0225(19) 0.0051(15) 0.0179(17) 0.0019(15)
C110 0.0123(17) 0.024(2) 0.0214(19) 0.0035(16) 0.0117(16) 0.0008(15)
C111 0.0198(19) 0.026(2) 0.0196(19) -0.0030(16) 0.0143(17) -0.0056(16)
C112 0.0189(19) 0.030(2) 0.019(2) -0.0044(17) 0.0124(17) -0.0061(17)
C113 0.0145(18) 0.024(2) 0.0148(18) 0.0045(15) 0.0069(16) 0.0034(15)
C114 0.018(2) 0.047(3) 0.034(3) 0.018(2) 0.011(2) 0.010(2)
C115 0.016(2) 0.052(3) 0.041(3) 0.023(2) 0.014(2) 0.009(2)
C116 0.048(5) 0.50(3) 0.037(4) 0.042(9) 0.031(4) 0.065(9)
C117 0.208(13) 0.121(9) 0.086(7) 0.020(6) 0.107(9) 0.065(9)
O1 0.0129(13) 0.0248(15) 0.0156(13) 0.0013(11) 0.0079(11) 0.0021(11)
O2 0.0223(14) 0.0256(15) 0.0197(14) 0.0005(12) 0.0151(13) -0.0023(12)
O3 0.0288(17) 0.0374(19) 0.048(2) -0.0086(16) 0.0305(17) -0.0025(15)
O4 0.0266(15) 0.0259(15) 0.0207(14) -0.0016(12) 0.0173(13) 0.0059(12)
O5 0.0182(14) 0.0222(14) 0.0247(15) -0.0059(12) 0.0161(13) -0.0012(11)
O6 0.0186(14) 0.0240(15) 0.0165(14) -0.0040(11) 0.0089(12) 0.0000(12)
O7 0.0280(15) 0.0164(14) 0.0329(16) -0.0026(12) 0.0245(14) -0.0020(12)
O8 0.0120(13) 0.0295(15) 0.0154(13) -0.0074(11) 0.0081(11) -0.0064(11)
O9 0.0247(16) 0.0320(17) 0.0403(19) -0.0130(14) 0.0247(15) -0.0100(13)
O10 0.0126(14) 0.064(2) 0.0261(17) 0.0154(16) 0.0120(14) 0.0056(15)
O11 0.0225(15) 0.050(2) 0.0262(16) 0.0095(14) 0.0186(14) 0.0014(14)
O12 0.0195(14) 0.0346(17) 0.0217(14) -0.0013(12) 0.0165(13) -0.0025(12)
O13 0.0191(15) 0.058(2) 0.0218(15) 0.0121(15) 0.0139(13) 0.0021(15)
O14 0.059(2) 0.0216(16) 0.047(2) -0.0034(14) 0.045(2) -0.0039(15)
O15 0.0124(13) 0.0297(16) 0.0152(13) 0.0031(11) 0.0081(11) 0.0026(11)
O16 0.0296(16) 0.0262(16) 0.0411(19) 0.0043(14) 0.0282(16) 0.0009(13)
O17 0.0204(14) 0.0259(15) 0.0198(14) -0.0043(11) 0.0155(12) -0.0003(12)
O18 0.0147(13) 0.0325(16) 0.0183(14) -0.0047(12) 0.0114(12) -0.0010(12)
S3A 0.0135(10) 0.0270(12) 0.0225(12) -0.0105(9) 0.0130(10) -0.0040(8)
O19A 0.052(3) 0.023(2) 0.064(4) -0.011(2) 0.049(3) -0.004(2)
O20A 0.011(2) 0.038(4) 0.015(3) -0.006(3) 0.010(2) -0.002(2)
O21A 0.011(2) 0.084(5) 0.032(3) -0.034(3) 0.011(2) -0.008(2)
S3B 0.018(3) 0.018(3) 0.017(3) 0.0041(19) 0.013(3) 0.0098(19)
O19B 0.032(5) 0.025(5) 0.030(5) -0.007(3) 0.025(4) -0.002(4)
O20B 0.032(5) 0.025(5) 0.030(5) -0.007(3) 0.025(4) -0.002(4)
O21B 0.032(5) 0.025(5) 0.030(5) -0.007(3) 0.025(4) -0.002(4)
O22 0.0197(14) 0.0319(16) 0.0245(15) -0.0096(13) 0.0158(13) -0.0111(12)
O23 0.0177(13) 0.0258(15) 0.0197(14) -0.0031(11) 0.0148(12) -0.0032(11)
O24 0.0277(15) 0.0252(15) 0.0241(15) -0.0015(12) 0.0195(14) -0.0097(12)
O25 0.0205(15) 0.046(2) 0.0311(17) 0.0085(15) 0.0193(14) 0.0028(14)
S4A 0.0047(15) 0.024(4) 0.016(2) 0.0061(19) 0.0069(14) 0.0023(16)
O26A 0.0277(14) 0.0303(13) 0.0395(16) 0.0073(11) 0.0274(13) 0.0036(11)
O27A 0.0277(14) 0.0303(13) 0.0395(16) 0.0073(11) 0.0274(13) 0.0036(11)
O28A 0.0277(14) 0.0303(13) 0.0395(16) 0.0073(11) 0.0274(13) 0.0036(11)
S4B 0.058(4) 0.008(3) 0.042(4) 0.007(2) 0.046(4) 0.006(3)
O26B 0.0277(14) 0.0303(13) 0.0395(16) 0.0073(11) 0.0274(13) 0.0036(11)
O27B 0.0277(14) 0.0303(13) 0.0395(16) 0.0073(11) 0.0274(13) 0.0036(11)
O28B 0.0277(14) 0.0303(13) 0.0395(16) 0.0073(11) 0.0274(13) 0.0036(11)
O29 0.045(2) 0.044(2) 0.0325(19) 0.0153(16) 0.0225(18) 0.0220(17)
O30 0.0297(19) 0.083(3) 0.051(2) 0.026(2) 0.0294(19) 0.015(2)
O31 0.043(2) 0.0300(18) 0.045(2) -0.0032(16) 0.0329(19) 0.0020(16)
O32 0.056(2) 0.037(2) 0.0304(18) -0.0024(15) 0.0282(18) 0.0178(17)
O33A 0.020(2) 0.037(3) 0.016(2) -0.0093(18) 0.0089(18) -0.0012(18)
O34A 0.052(4) 0.020(3) 0.051(4) -0.010(3) 0.045(4) -0.011(3)
O35A 0.018(2) 0.036(2) 0.020(2) -0.0027(17) 0.0145(18) -0.0014(17)
O35B 0.013(5) 0.028(6) 0.033(6) -0.006(4) 0.014(4) 0.000(4)
O33B 0.038(7) 0.044(7) 0.027(6) -0.007(5) 0.027(6) -0.006(5)
O34B 0.015(6) 0.039(8) 0.036(8) -0.018(7) 0.017(6) -0.009(6)
O36 0.0231(15) 0.0167(14) 0.0263(16) 0.0014(12) 0.0102(13) 0.0021(12)
O37 0.0161(13) 0.0203(14) 0.0174(13) 0.0008(11) 0.0120(12) 0.0015(11)
O38 0.0158(13) 0.0329(16) 0.0156(13) 0.0006(12) 0.0105(12) -0.0002(12)
O39 0.0141(13) 0.0227(14) 0.0147(13) 0.0002(11) 0.0098(11) 0.0000(11)
O40 0.0187(13) 0.0195(14) 0.0145(13) -0.0024(10) 0.0116(12) -0.0030(11)
O41 0.0170(13) 0.0292(16) 0.0214(14) 0.0026(12) 0.0144(12) 0.0025(12)
O42 0.043(2) 0.053(2) 0.039(2) -0.0017(18) 0.0280(19) -0.0035(18)
O43 0.0259(16) 0.0284(16) 0.0276(16) -0.0037(13) 0.0189(14) -0.0015(13)
O44 0.033(2) 0.118(4) 0.0291(19) 0.003(2) 0.0219(17) 0.028(2)
O45 0.0243(15) 0.0301(16) 0.0300(16) 0.0016(13) 0.0205(14) 0.0043(13)
O46 0.0297(17) 0.0349(18) 0.0384(19) -0.0044(15) 0.0242(16) -0.0042(14)
O47 0.0332(18) 0.0375(19) 0.0367(19) -0.0033(15) 0.0247(16) -0.0115(15)
O48 0.056(3) 0.060(3) 0.060(3) 0.005(2) 0.040(2) 0.015(2)
O49 0.0286(16) 0.0280(16) 0.0292(16) -0.0042(13) 0.0224(14) -0.0042(13)
O50 0.091(3) 0.051(2) 0.079(3) -0.032(2) 0.074(3) -0.038(2)
O51 0.117(4) 0.093(4) 0.150(5) 0.078(4) 0.119(5) 0.069(4)
O52 0.095(4) 0.080(4) 0.101(5) -0.009(4) 0.060(4) -0.003(3)
O53 0.081(5) 0.49(2) 0.087(5) -0.060(8) 0.059(4) 0.036(8)
N1 0.0088(13) 0.0137(14) 0.0114(14) -0.0013(11) 0.0069(12) -0.0017(11)
N2 0.0111(14) 0.0152(15) 0.0130(14) -0.0003(12) 0.0076(13) -0.0009(12)
N3 0.0097(14) 0.0124(14) 0.0146(14) -0.0021(11) 0.0091(12) -0.0018(11)
N4 0.0132(14) 0.0133(15) 0.0170(15) -0.0025(12) 0.0115(13) -0.0027(12)
N5 0.0130(14) 0.0131(14) 0.0142(15) -0.0016(12) 0.0102(13) -0.0009(12)
N6 0.0127(14) 0.0133(15) 0.0146(15) -0.0022(12) 0.0098(13) -0.0026(12)
N7 0.0118(14) 0.0151(15) 0.0137(15) 0.0029(12) 0.0082(13) 0.0016(12)
N8 0.0144(15) 0.0195(16) 0.0143(15) 0.0006(12) 0.0095(13) -0.0009(13)
N9 0.0131(14) 0.0134(15) 0.0130(14) 0.0012(11) 0.0096(13) -0.0015(12)
N10 0.0126(14) 0.0127(14) 0.0169(15) 0.0013(12) 0.0116(13) 0.0001(12)
N11 0.0118(14) 0.0171(15) 0.0152(15) 0.0018(12) 0.0103(13) 0.0006(12)
N12 0.0149(15) 0.0209(17) 0.0210(16) 0.0008(13) 0.0138(14) 0.0003(13)
N13 0.0130(14) 0.0153(15) 0.0163(15) -0.0017(12) 0.0110(13) -0.0006(12)
N14 0.0148(15) 0.0139(15) 0.0187(15) -0.0009(12) 0.0139(13) -0.0006(12)
N15 0.0140(15) 0.0243(17) 0.0197(17) -0.0099(14) 0.0113(14) -0.0033(13)
N16 0.0144(15) 0.0243(18) 0.0222(17) -0.0101(14) 0.0123(14) -0.0034(13)
N17 0.0128(14) 0.0173(16) 0.0169(15) -0.0047(12) 0.0114(13) -0.0035(12)
N18 0.0122(14) 0.0154(15) 0.0165(15) -0.0013(12) 0.0102(13) -0.0012(12)
N19 0.0089(14) 0.0148(15) 0.0136(14) -0.0001(12) 0.0075(12) 0.0003(12)
N20 0.0116(14) 0.0197(16) 0.0152(15) -0.0018(12) 0.0095(13) -0.0008(12)
N21 0.0111(14) 0.0130(15) 0.0161(15) 0.0022(12) 0.0102(13) 0.0018(11)
N22 0.0124(14) 0.0122(14) 0.0164(15) 0.0012(12) 0.0103(13) 0.0011(12)
N23 0.0153(15) 0.0117(14) 0.0186(15) 0.0006(12) 0.0136(13) 0.0001(12)
N24 0.0141(15) 0.0152(15) 0.0218(16) 0.0036(12) 0.0140(14) 0.0029(12)
N25 0.0115(14) 0.0163(15) 0.0130(14) 0.0011(12) 0.0090(13) 0.0006(12)
N26 0.0134(14) 0.0144(15) 0.0157(15) 0.0022(12) 0.0110(13) 0.0015(12)
N27 0.0160(15) 0.0213(17) 0.0200(16) 0.0030(13) 0.0144(14) 0.0008(13)
N28 0.0136(15) 0.0215(17) 0.0217(17) 0.0049(13) 0.0135(14) 0.0030(13)
N29 0.0125(15) 0.0221(17) 0.0220(17) 0.0065(14) 0.0086(14) 0.0034(13)
N30 0.0201(17) 0.0257(19) 0.0181(17) 0.0050(14) 0.0086(15) 0.0041(15)

loop_
_atom_type_symbol
_atom_type_description
_atom_type_scat_dispersion_real
_atom_type_scat_dispersion_imag
_atom_type_scat_source
Zn Zn 0.2839 1.4301 'International Tables Vol C Tables 4.2.6.8 and 6.1.1.4'
S S 0.1246 0.1234 'International Tables Vol C Tables 4.2.6.8 and 6.1.1.4'
C C 0.0033 0.0016 'International Tables Vol C Tables 4.2.6.8 and 6.1.1.4'
H H 0.0000 0.0000 'International Tables Vol C Tables 4.2.6.8 and 6.1.1.4'
O O 0.0106 0.0060 'International Tables Vol C Tables 4.2.6.8 and 6.1.1.4'
N N 0.0061 0.0033 'International Tables Vol C Tables 4.2.6.8 and 6.1.1.4'

loop_
_geom_angle_atom_site_label_1
_geom_angle_atom_site_label_2
_geom_angle_atom_site_label_3
_geom_angle
_geom_angle_site_symmetry_1
_geom_angle_site_symmetry_3
_geom_angle_publ_flag
N8 Zn1 N2 113.65(13) . . ?
N8 Zn1 O36 105.51(13) . . ?
N2 Zn1 O36 140.75(13) . . ?
N8 Zn1 O8 97.38(12) . . ?
N2 Zn1 O8 89.58(12) . . ?
O36 Zn1 O8 87.93(12) . . ?
N8 Zn1 O1 89.80(12) . . ?
N2 Zn1 O1 92.30(12) . . ?
O36 Zn1 O1 85.14(12) . . ?
O8 Zn1 O1 171.14(11) . . ?
N4 Zn2 N18 176.34(12) . 5_677 ?
N4 Zn2 N14 90.89(12) . . ?
N18 Zn2 N14 89.17(12) 5_677 . ?
N4 Zn2 O38 88.88(12) . . ?
N18 Zn2 O38 87.46(12) 5_677 . ?
N14 Zn2 O38 91.85(12) . . ?
N4 Zn2 O37 92.58(12) . . ?
N18 Zn2 O37 91.08(12) 5_677 . ?
N14 Zn2 O37 89.34(11) . . ?
O38 Zn2 O37 178.10(11) . . ?
N4 Zn2 N24 87.42(12) . 6_576 ?
N18 Zn2 N24 92.57(12) 5_677 6_576 ?
N14 Zn2 N24 178.11(12) . 6_576 ?
O38 Zn2 N24 88.96(12) . 6_576 ?
O37 Zn2 N24 89.90(11) . 6_576 ?
O15 Zn3 O22 133.89(13) . . ?
O15 Zn3 N16 104.60(13) . . ?
O22 Zn3 N16 99.11(13) . . ?
O15 Zn3 N20 101.40(12) . . ?
O22 Zn3 N20 109.25(13) . . ?
N16 Zn3 N20 106.05(14) . . ?
O39 Zn4 N22 89.85(11) . . ?
O39 Zn4 O40 177.31(11) . . ?
N22 Zn4 O40 92.65(12) . . ?
O39 Zn4 N26 89.42(11) . . ?
N22 Zn4 N26 178.86(12) . . ?
O40 Zn4 N26 88.07(12) . . ?
O39 Zn4 N10 91.77(11) . . ?
N22 Zn4 N10 90.98(11) . . ?
O40 Zn4 N10 89.20(11) . . ?
N26 Zn4 N10 89.91(11) . . ?
O39 Zn4 N6 90.02(11) . 6_575 ?
N22 Zn4 N6 87.99(11) . 6_575 ?
O40 Zn4 N6 89.06(11) . 6_575 ?
N26 Zn4 N6 91.14(11) . 6_575 ?
N10 Zn4 N6 177.93(12) . 6_575 ?
N28 Zn5 N28 180.0 5_576 . ?
N28 Zn5 N12 89.27(12) 5_576 5_576 ?
N28 Zn5 N12 90.73(12) . 5_576 ?
N28 Zn5 N12 90.73(12) 5_576 . ?
N28 Zn5 N12 89.27(12) . . ?
N12 Zn5 N12 180.0 5_576 . ?
N28 Zn5 O41 88.26(12) 5_576 . ?
N28 Zn5 O41 91.74(12) . . ?
N12 Zn5 O41 91.02(12) 5_576 . ?
N12 Zn5 O41 88.98(12) . . ?
N28 Zn5 O41 91.75(12) 5_576 5_576 ?
N28 Zn5 O41 88.26(12) . 5_576 ?
N12 Zn5 O41 88.99(12) 5_576 5_576 ?
N12 Zn5 O41 91.02(12) . 5_576 ?
O41 Zn5 O41 180.0 . 5_576 ?
O29 Zn6 O29 127.4(2) 2 . ?
O29 Zn6 N30 106.12(15) 2 . ?
O29 Zn6 N30 102.98(15) . . ?
O29 Zn6 N30 102.99(15) 2 2 ?
O29 Zn6 N30 106.12(15) . 2 ?
N30 Zn6 N30 110.9(2) . 2 ?
O13 S1 O12 114.54(19) . . ?
O13 S1 O14 112.9(2) . . ?
O12 S1 O14 110.8(2) . . ?
O13 S1 C10 106.36(18) . . ?
O12 S1 C10 107.17(18) . . ?
O14 S1 C10 104.28(18) . . ?
O6 S2 O5 113.90(17) . . ?
O6 S2 O7 111.97(18) . . ?
O5 S2 O7 111.74(17) . . ?
O6 S2 C2 105.66(17) . . ?
O5 S2 C2 107.34(17) . . ?
O7 S2 C2 105.58(17) . . ?
O34A S5 O35A 117.6(3) . . ?
O33B S5 O34B 123.8(8) . . ?
O34A S5 O33A 110.2(4) . . ?
O35A S5 O33A 110.8(2) . . ?
O33B S5 O35B 106.3(6) . . ?
O34B S5 O35B 98.3(7) . . ?
O33B S5 C34 115.6(5) . . ?
O34A S5 C34 106.4(3) . . ?
O35A S5 C34 107.8(2) . . ?
O34B S5 C34 108.2(6) . . ?
O33A S5 C34 102.8(2) . . ?
O35B S5 C34 100.4(4) . . ?
C2 C1 C6 118.5(3) . . ?
C2 C1 C7 125.6(3) . . ?
C6 C1 C7 115.9(3) . . ?
C1 C2 C3 121.0(3) . . ?
C1 C2 S2 124.1(3) . . ?
C3 C2 S2 114.9(3) . . ?
C4 C3 C2 119.6(4) . . ?
C3 C4 C5 120.0(3) . . ?
C3 C4 C8 118.7(4) . . ?
C5 C4 C8 121.4(4) . . ?
C6 C5 C4 120.1(4) . . ?
C5 C6 C1 120.9(4) . . ?
O1 C7 O2 127.2(4) . . ?
O1 C7 C1 115.6(3) . . ?
O2 C7 C1 117.1(3) . . ?
O3 C8 O4 124.7(4) . . ?
O3 C8 C4 122.6(4) . . ?
O4 C8 C4 112.7(4) . . ?
C10 C9 C14 118.6(4) . . ?
C10 C9 C15 125.4(4) . . ?
C14 C9 C15 116.0(4) . . ?
C9 C10 C11 120.6(4) . . ?
C9 C10 S1 121.3(3) . . ?
C11 C10 S1 118.0(3) . . ?
C12 C11 C10 120.1(4) . . ?
C13 C12 C11 119.8(4) . . ?
C13 C12 C16 120.8(4) . . ?
C11 C12 C16 119.4(4) . . ?
C12 C13 C14 120.0(4) . . ?
C13 C14 C9 120.9(4) . . ?
O8 C15 O9 127.4(4) . . ?
O8 C15 C9 116.9(4) . . ?
O9 C15 C9 115.6(4) . . ?
O10 C16 O11 123.5(4) . . ?
O10 C16 C12 122.1(4) . . ?
O11 C16 C12 114.5(4) . . ?
C22 C17 C18 118.7(4) . . ?
C22 C17 C23 115.4(3) . . ?
C18 C17 C23 125.7(3) . . ?
C19 C18 C17 119.9(4) . . ?
C19 C18 S3A 118.8(3) . . ?
C17 C18 S3A 121.1(3) . . ?
C19 C18 S3B 111.8(4) . . ?
C17 C18 S3B 126.3(4) . . ?
C18 C19 C20 121.1(4) . . ?
C19 C20 C21 118.8(4) . . ?
C19 C20 C24 118.7(4) . . ?
C21 C20 C24 122.5(3) . . ?
C22 C21 C20 120.1(4) . . ?
C21 C22 C17 121.0(4) . . ?
O16 C23 O15 126.7(4) . . ?
O16 C23 C17 120.1(4) . . ?
O15 C23 C17 112.9(3) . . ?
O18 C24 O17 122.4(3) . . ?
O18 C24 C20 122.9(3) . . ?
O17 C24 C20 114.7(3) . . ?
C26 C25 C30 118.8(3) . . ?
C26 C25 C31 125.9(3) . . ?
C30 C25 C31 115.3(3) . . ?
C27 C26 C25 120.4(3) . . ?
C27 C26 S4A 118.2(4) . . ?
C25 C26 S4A 121.4(3) . . ?
C27 C26 S4B 115.4(4) . . ?
C25 C26 S4B 124.3(4) . . ?
C28 C27 C26 120.4(4) . . ?
C27 C28 C29 119.6(3) . . ?
C27 C28 C32 118.4(3) . . ?
C29 C28 C32 121.9(3) . . ?
C30 C29 C28 120.0(3) . . ?
C29 C30 C25 120.8(4) . . ?
O23 C31 O22 126.3(3) . . ?
O23 C31 C25 118.7(3) . . ?
O22 C31 C25 114.7(3) . . ?
O25 C32 O24 124.1(4) . . ?
O25 C32 C28 121.1(4) . . ?
O24 C32 C28 114.8(3) . . ?
C34 C33 C38 117.7(4) . . ?
C34 C33 C39 125.2(4) . . ?
C38 C33 C39 116.8(4) . . ?
C35 C34 C33 120.5(4) . . ?
C35 C34 S5 115.7(3) . . ?
C33 C34 S5 123.8(3) . . ?
C36 C35 C34 120.9(4) . . ?
C35 C36 C37 119.4(4) . . ?
C35 C36 C40 116.9(4) . . ?
C37 C36 C40 123.7(4) . . ?
C36 C37 C38 120.1(4) . . ?
C37 C38 C33 121.2(4) . . ?
O29 C39 O30 126.6(5) . . ?
O29 C39 C33 112.5(4) . . ?
O30 C39 C33 120.6(4) . . ?
O31 C40 O32 125.2(5) . . ?
O31 C40 C36 123.7(4) . . ?
O32 C40 C36 111.1(5) . . ?
C46 C41 C42 120.5(3) . . ?
C46 C41 N1 120.5(3) . . ?
C42 C41 N1 119.0(3) . . ?
C43 C42 C41 118.8(3) . . ?
C42 C43 C44 122.1(3) . . ?
C42 C43 N3 118.6(3) . . ?
C44 C43 N3 119.2(3) . . ?
C43 C44 C45 117.8(3) . . ?
C46 C45 C44 121.9(3) . . ?
C46 C45 N5 120.1(3) . . ?
C44 C45 N5 118.0(3) . . ?
C45 C46 C41 118.8(3) . . ?
N2 C47 N1 110.6(3) . . ?
C49 C48 N1 106.1(3) . . ?
C48 C49 N2 110.0(3) . . ?
N4 C50 N3 111.1(3) . . ?
C52 C51 N3 105.8(3) . . ?
C51 C52 N4 109.8(3) . . ?
N6 C53 N5 111.3(3) . . ?
C55 C54 N5 105.9(3) . . ?
C54 C55 N6 110.1(3) . . ?
C61 C56 C57 120.8(3) . . ?
C61 C56 N7 119.8(3) . . ?
C57 C56 N7 119.4(3) . . ?
C58 C57 C56 118.4(3) . . ?
C57 C58 C59 122.3(3) . . ?
C57 C58 N9 120.8(3) . . ?
C59 C58 N9 116.8(3) . . ?
C60 C59 C58 117.7(3) . . ?
C59 C60 C61 122.2(3) . . ?
C59 C60 N11 118.7(3) . . ?
C61 C60 N11 119.1(3) . . ?
C60 C61 C56 118.6(3) . . ?
N8 C62 N7 110.4(3) . . ?
C64 C63 N8 109.8(3) . . ?
C63 C64 N7 106.6(3) . . ?
N10 C65 N9 110.7(3) . . ?
C67 C66 N10 110.2(3) . . ?
C66 C67 N9 105.4(3) . . ?
N12 C68 N11 111.1(3) . . ?
C70 C69 N12 110.5(3) . . ?
C69 C70 N11 106.0(4) . . ?
C72 C71 C76 122.2(3) . . ?
C72 C71 N13 120.0(3) . . ?
C76 C71 N13 117.7(3) . . ?
C71 C72 C73 118.2(3) . . ?
C74 C73 C72 121.6(3) . . ?
C74 C73 N15 118.6(3) . . ?
C72 C73 N15 119.7(3) . . ?
C73 C74 C75 118.3(3) . . ?
C76 C75 C74 121.8(3) . . ?
C76 C75 N17 119.3(3) . . ?
C74 C75 N17 118.8(3) . . ?
C71 C76 C75 117.7(3) . . ?
N14 C77 N13 110.9(3) . . ?
C79 C78 N14 110.3(3) . . ?
C78 C79 N13 105.7(3) . . ?
N16 C80 N15 110.6(3) . . ?
C82 C81 N16 109.2(4) . . ?
C81 C82 N15 106.0(4) . . ?
N18 C83 N17 110.5(3) . . ?
C85 C84 N17 105.7(3) . . ?
C84 C85 N18 110.3(3) . . ?
C91 C86 C87 121.1(3) . . ?
C91 C86 N19 119.8(3) . . ?
C87 C86 N19 119.2(3) . . ?
C88 C87 C86 118.9(3) . . ?
C87 C88 C89 121.7(3) . . ?
C87 C88 N21 118.7(3) . . ?
C89 C88 N21 119.5(3) . . ?
C90 C89 C88 117.6(3) . . ?
C89 C90 C91 122.4(3) . . ?
C89 C90 N23 118.9(3) . . ?
C91 C90 N23 118.6(3) . . ?
C86 C91 C90 118.3(3) . . ?
N20 C92 N19 110.7(3) . . ?
C94 C93 N20 109.7(3) . . ?
C93 C94 N19 106.1(3) . . ?
N22 C95 N21 111.5(3) . . ?
C97 C96 N22 110.2(3) . . ?
C96 C97 N21 105.9(3) . . ?
N24 C98 N23 111.3(3) . . ?
C100 C99 N23 105.9(3) . . ?
C99 C100 N24 110.3(3) . . ?
C102 C101 C106 121.4(3) . . ?
C102 C101 N25 118.9(3) . . ?
C106 C101 N25 119.7(3) . . ?
C103 C102 C101 117.8(3) . . ?
C102 C103 C104 122.9(3) . . ?
C102 C103 N27 118.1(3) . . ?
C104 C103 N27 119.0(3) . . ?
C103 C104 C105 117.9(3) . . ?
C104 C105 C106 121.4(4) . . ?
C104 C105 N29 119.3(3) . . ?
C106 C105 N29 119.3(4) . . ?
C105 C106 C101 118.6(3) . . ?
N26 C107 N25 111.3(3) . . ?
C109 C108 N26 110.4(3) . . ?
C108 C109 N25 105.7(3) . . ?
N28 C110 N27 110.8(4) . . ?
C112 C111 N28 109.7(4) . . ?
C111 C112 N27 105.6(3) . . ?
N30 C113 N29 111.4(4) . . ?
C115 C114 N30 109.5(4) . . ?
C114 C115 N29 105.8(4) . . ?
O53 C116 C117 91.6(9) . . ?
C7 O1 Zn1 130.3(3) . . ?
C15 O8 Zn1 129.1(3) . . ?
C23 O15 Zn3 127.7(3) . . ?
O21A S3A O20A 114.6(5) . . ?
O21A S3A O19A 113.2(3) . . ?
O20A S3A O19A 111.5(4) . . ?
O21A S3A C18 103.7(3) . . ?
O20A S3A C18 105.0(7) . . ?
O19A S3A C18 108.0(3) . . ?
O21B S3B O20B 113.8(12) . . ?
O21B S3B O19B 113.1(7) . . ?
O20B S3B O19B 111.3(12) . . ?
O21B S3B C18 112.9(6) . . ?
O20B S3B C18 104(2) . . ?
O19B S3B C18 100.5(6) . . ?
C31 O22 Zn3 132.4(3) . . ?
O26A S4A O27A 114.1(7) . . ?
O26A S4A O28A 112.2(6) . . ?
O27A S4A O28A 112.7(6) . . ?
O26A S4A C26 104.9(7) . . ?
O27A S4A C26 105.2(7) . . ?
O28A S4A C26 106.8(7) . . ?
O26B S4B O28B 120.0(7) . . ?
O26B S4B O27B 108.0(6) . . ?
O28B S4B O27B 109.7(6) . . ?
O26B S4B C26 108.0(7) . . ?
O28B S4B C26 106.5(7) . . ?
O27B S4B C26 103.5(6) . . ?
C39 O29 Zn6 135.9(4) . . ?
C47 N1 C48 106.7(3) . . ?
C47 N1 C41 126.1(3) . . ?
C48 N1 C41 127.0(3) . . ?
C47 N2 C49 106.7(3) . . ?
C47 N2 Zn1 123.8(2) . . ?
C49 N2 Zn1 129.4(2) . . ?
C50 N3 C51 107.2(3) . . ?
C50 N3 C43 125.7(3) . . ?
C51 N3 C43 126.6(3) . . ?
C50 N4 C52 106.1(3) . . ?
C50 N4 Zn2 126.6(2) . . ?
C52 N4 Zn2 127.3(2) . . ?
C53 N5 C54 107.3(3) . . ?
C53 N5 C45 127.0(3) . . ?
C54 N5 C45 125.6(3) . . ?
C53 N6 C55 105.4(3) . . ?
C53 N6 Zn4 131.1(3) . 6_576 ?
C55 N6 Zn4 122.7(2) . 6_576 ?
C62 N7 C64 107.0(3) . . ?
C62 N7 C56 126.3(3) . . ?
C64 N7 C56 126.7(3) . . ?
C62 N8 C63 106.2(3) . . ?
C62 N8 Zn1 127.4(3) . . ?
C63 N8 Zn1 126.3(3) . . ?
C65 N9 C67 107.6(3) . . ?
C65 N9 C58 128.6(3) . . ?
C67 N9 C58 123.6(3) . . ?
C65 N10 C66 106.1(3) . . ?
C65 N10 Zn4 132.0(3) . . ?
C66 N10 Zn4 120.9(2) . . ?
C68 N11 C70 106.9(3) . . ?
C68 N11 C60 125.6(3) . . ?
C70 N11 C60 127.5(3) . . ?
C68 N12 C69 105.5(3) . . ?
C68 N12 Zn5 128.4(3) . . ?
C69 N12 Zn5 125.9(3) . . ?
C77 N13 C79 107.5(3) . . ?
C77 N13 C71 126.9(3) . . ?
C79 N13 C71 125.5(3) . . ?
C77 N14 C78 105.6(3) . . ?
C77 N14 Zn2 128.6(3) . . ?
C78 N14 Zn2 123.4(2) . . ?
C80 N15 C82 107.7(3) . . ?
C80 N15 C73 126.3(3) . . ?
C82 N15 C73 126.0(3) . . ?
C80 N16 C81 106.4(3) . . ?
C80 N16 Zn3 127.5(3) . . ?
C81 N16 Zn3 125.8(3) . . ?
C83 N17 C84 107.6(3) . . ?
C83 N17 C75 126.8(3) . . ?
C84 N17 C75 125.6(3) . . ?
C83 N18 C85 105.9(3) . . ?
C83 N18 Zn2 129.2(3) . 5_677 ?
C85 N18 Zn2 122.8(2) . 5_677 ?
C92 N19 C94 107.0(3) . . ?
C92 N19 C86 125.9(3) . . ?
C94 N19 C86 127.0(3) . . ?
C92 N20 C93 106.5(3) . . ?
C92 N20 Zn3 125.2(3) . . ?
C93 N20 Zn3 127.5(3) . . ?
C95 N21 C97 106.6(3) . . ?
C95 N21 C88 125.4(3) . . ?
C97 N21 C88 127.1(3) . . ?
C95 N22 C96 105.7(3) . . ?
C95 N22 Zn4 125.6(2) . . ?
C96 N22 Zn4 128.2(2) . . ?
C98 N23 C99 107.2(3) . . ?
C98 N23 C90 126.2(3) . . ?
C99 N23 C90 126.6(3) . . ?
C98 N24 C100 105.3(3) . . ?
C98 N24 Zn2 127.7(3) . 6_575 ?
C100 N24 Zn2 125.7(2) . 6_575 ?
C107 N25 C109 107.2(3) . . ?
C107 N25 C101 126.4(3) . . ?
C109 N25 C101 126.4(3) . . ?
C107 N26 C108 105.4(3) . . ?
C107 N26 Zn4 127.6(3) . . ?
C108 N26 Zn4 125.6(2) . . ?
C110 N27 C112 107.8(3) . . ?
C110 N27 C103 125.1(3) . . ?
C112 N27 C103 127.0(3) . . ?
C110 N28 C111 106.0(3) . . ?
C110 N28 Zn5 125.3(3) . . ?
C111 N28 Zn5 127.6(3) . . ?
C113 N29 C115 107.2(3) . . ?
C113 N29 C105 126.2(3) . . ?
C115 N29 C105 126.6(4) . . ?
C113 N30 C114 106.0(4) . . ?
C113 N30 Zn6 123.7(3) . . ?
C114 N30 Zn6 130.2(3) . . ?

loop_
_geom_bond_atom_site_label_1
_geom_bond_atom_site_label_2
_geom_bond_distance
_geom_bond_site_symmetry_2
_geom_bond_publ_flag
Zn1 N8 2.025(3) . ?
Zn1 N2 2.026(3) . ?
Zn1 O36 2.070(3) . ?
Zn1 O8 2.106(3) . ?
Zn1 O1 2.108(3) . ?
Zn2 N4 2.125(3) . ?
Zn2 N18 2.150(3) 5_677 ?
Zn2 N14 2.151(3) . ?
Zn2 O38 2.156(3) . ?
Zn2 O37 2.167(3) . ?
Zn2 N24 2.174(3) 6_576 ?
Zn3 O15 1.938(3) . ?
Zn3 O22 1.940(3) . ?
Zn3 N16 1.997(3) . ?
Zn3 N20 2.002(3) . ?
Zn4 O39 2.133(3) . ?
Zn4 N22 2.138(3) . ?
Zn4 O40 2.154(3) . ?
Zn4 N26 2.158(3) . ?
Zn4 N10 2.169(3) . ?
Zn4 N6 2.178(3) 6_575 ?
Zn5 N28 2.108(3) 5_576 ?
Zn5 N28 2.108(3) . ?
Zn5 N12 2.133(3) 5_576 ?
Zn5 N12 2.133(3) . ?
Zn5 O41 2.182(3) . ?
Zn5 O41 2.182(3) 5_576 ?
Zn6 O29 1.926(4) 2 ?
Zn6 O29 1.926(4) . ?
Zn6 N30 1.989(4) . ?
Zn6 N30 1.989(4) 2 ?
S1 O13 1.433(3) . ?
S1 O12 1.449(3) . ?
S1 O14 1.470(3) . ?
S1 C10 1.778(4) . ?
S2 O6 1.450(3) . ?
S2 O5 1.459(3) . ?
S2 O7 1.460(3) . ?
S2 C2 1.780(4) . ?
S5 O33B 1.296(10) . ?
S5 O34A 1.399(6) . ?
S5 O35A 1.418(4) . ?
S5 O34B 1.469(15) . ?
S5 O33A 1.527(4) . ?
S5 O35B 1.726(10) . ?
S5 C34 1.770(4) . ?
C1 C2 1.388(5) . ?
C1 C6 1.403(5) . ?
C1 C7 1.515(5) . ?
C2 C3 1.396(5) . ?
C3 C4 1.389(5) . ?
C4 C5 1.391(6) . ?
C4 C8 1.498(5) . ?
C5 C6 1.377(5) . ?
C7 O1 1.249(5) . ?
C7 O2 1.255(5) . ?
C8 O3 1.221(5) . ?
C8 O4 1.317(5) . ?
C9 C10 1.387(6) . ?
C9 C14 1.400(6) . ?
C9 C15 1.521(5) . ?
C10 C11 1.394(5) . ?
C11 C12 1.390(5) . ?
C12 C13 1.384(6) . ?
C12 C16 1.496(5) . ?
C13 C14 1.388(6) . ?
C15 O8 1.248(5) . ?
C15 O9 1.252(5) . ?
C16 O10 1.206(5) . ?
C16 O11 1.318(5) . ?
C17 C22 1.396(5) . ?
C17 C18 1.400(6) . ?
C17 C23 1.517(5) . ?
C18 C19 1.386(5) . ?
C18 S3A 1.792(4) . ?
C18 S3B 1.822(7) . ?
C19 C20 1.391(5) . ?
C20 C21 1.399(6) . ?
C20 C24 1.491(5) . ?
C21 C22 1.382(6) . ?
C23 O16 1.236(5) . ?
C23 O15 1.270(5) . ?
C24 O18 1.205(5) . ?
C24 O17 1.328(4) . ?
C25 C26 1.392(5) . ?
C25 C30 1.394(5) . ?
C25 C31 1.526(5) . ?
C26 C27 1.391(5) . ?
C26 S4A 1.784(11) . ?
C26 S4B 1.790(10) . ?
C27 C28 1.385(5) . ?
C28 C29 1.390(5) . ?
C28 C32 1.492(5) . ?
C29 C30 1.387(5) . ?
C31 O23 1.245(5) . ?
C31 O22 1.263(5) . ?
C32 O25 1.225(5) . ?
C32 O24 1.309(5) . ?
C33 C34 1.400(6) . ?
C33 C38 1.406(6) . ?
C33 C39 1.515(6) . ?
C34 C35 1.397(6) . ?
C35 C36 1.379(6) . ?
C36 C37 1.389(7) . ?
C36 C40 1.528(7) . ?
C37 C38 1.391(7) . ?
C39 O29 1.244(5) . ?
C39 O30 1.251(6) . ?
C40 O31 1.183(6) . ?
C40 O32 1.341(6) . ?
C41 C46 1.391(5) . ?
C41 C42 1.399(5) . ?
C41 N1 1.423(4) . ?
C42 C43 1.383(5) . ?
C43 C44 1.385(5) . ?
C43 N3 1.425(4) . ?
C44 C45 1.391(5) . ?
C45 C46 1.389(5) . ?
C45 N5 1.432(4) . ?
C47 N2 1.313(5) . ?
C47 N1 1.368(4) . ?
C48 C49 1.350(5) . ?
C48 N1 1.387(4) . ?
C49 N2 1.372(5) . ?
C50 N4 1.316(5) . ?
C50 N3 1.357(5) . ?
C51 C52 1.360(5) . ?
C51 N3 1.382(4) . ?
C52 N4 1.380(5) . ?
C53 N6 1.323(5) . ?
C53 N5 1.348(5) . ?
C54 C55 1.349(5) . ?
C54 N5 1.388(5) . ?
C55 N6 1.388(5) . ?
C56 C61 1.390(5) . ?
C56 C57 1.397(5) . ?
C56 N7 1.429(5) . ?
C57 C58 1.383(5) . ?
C58 C59 1.385(5) . ?
C58 N9 1.427(4) . ?
C59 C60 1.384(5) . ?
C60 C61 1.386(5) . ?
C60 N11 1.421(4) . ?
C62 N8 1.323(5) . ?
C62 N7 1.361(5) . ?
C63 C64 1.341(5) . ?
C63 N8 1.382(5) . ?
C64 N7 1.384(5) . ?
C65 N10 1.318(5) . ?
C65 N9 1.357(5) . ?
C66 C67 1.355(5) . ?
C66 N10 1.381(5) . ?
C67 N9 1.385(5) . ?
C68 N12 1.318(5) . ?
C68 N11 1.353(5) . ?
C69 C70 1.345(6) . ?
C69 N12 1.368(5) . ?
C70 N11 1.375(5) . ?
C71 C72 1.383(5) . ?
C71 C76 1.386(5) . ?
C71 N13 1.424(5) . ?
C72 C73 1.386(5) . ?
C73 C74 1.384(5) . ?
C73 N15 1.427(5) . ?
C74 C75 1.391(5) . ?
C75 C76 1.387(5) . ?
C75 N17 1.428(4) . ?
C77 N14 1.327(5) . ?
C77 N13 1.350(5) . ?
C78 C79 1.351(5) . ?
C78 N14 1.381(5) . ?
C79 N13 1.386(5) . ?
C80 N16 1.320(5) . ?
C80 N15 1.344(5) . ?
C81 C82 1.348(6) . ?
C81 N16 1.391(5) . ?
C82 N15 1.389(5) . ?
C83 N18 1.324(5) . ?
C83 N17 1.361(5) . ?
C84 C85 1.356(5) . ?
C84 N17 1.374(5) . ?
C85 N18 1.373(5) . ?
C86 C91 1.386(5) . ?
C86 C87 1.391(5) . ?
C86 N19 1.427(5) . ?
C87 C88 1.386(5) . ?
C88 C89 1.391(5) . ?
C88 N21 1.427(4) . ?
C89 C90 1.388(5) . ?
C90 C91 1.388(5) . ?
C90 N23 1.436(5) . ?
C92 N20 1.319(5) . ?
C92 N19 1.358(5) . ?
C93 C94 1.351(5) . ?
C93 N20 1.381(5) . ?
C94 N19 1.393(4) . ?
C95 N22 1.320(4) . ?
C95 N21 1.354(5) . ?
C96 C97 1.353(5) . ?
C96 N22 1.375(5) . ?
C97 N21 1.390(5) . ?
C98 N24 1.323(5) . ?
C98 N23 1.353(5) . ?
C99 C100 1.348(5) . ?
C99 N23 1.385(5) . ?
C100 N24 1.388(5) . ?
C101 C102 1.385(5) . ?
C101 C106 1.391(5) . ?
C101 N25 1.418(4) . ?
C102 C103 1.381(5) . ?
C103 C104 1.381(5) . ?
C103 N27 1.426(5) . ?
C104 C105 1.383(5) . ?
C105 C106 1.391(5) . ?
C105 N29 1.425(5) . ?
C107 N26 1.320(5) . ?
C107 N25 1.359(5) . ?
C108 C109 1.355(5) . ?
C108 N26 1.383(5) . ?
C109 N25 1.382(5) . ?
C110 N28 1.312(5) . ?
C110 N27 1.349(5) . ?
C111 C112 1.352(6) . ?
C111 N28 1.386(5) . ?
C112 N27 1.378(5) . ?
C113 N30 1.316(5) . ?
C113 N29 1.344(5) . ?
C114 C115 1.356(7) . ?
C114 N30 1.384(6) . ?
C115 N29 1.391(5) . ?
C116 O53 1.474(10) . ?
C116 C117 1.567(18) . ?
S3A O21A 1.443(5) . ?
S3A O20A 1.448(6) . ?
S3A O19A 1.476(5) . ?
S3B O21B 1.437(12) . ?
S3B O20B 1.454(17) . ?
S3B O19B 1.463(11) . ?
S4A O26A 1.454(9) . ?
S4A O27A 1.457(10) . ?
S4A O28A 1.473(10) . ?
S4B O26B 1.403(9) . ?
S4B O28B 1.411(10) . ?
S4B O27B 1.527(10) . ?
